data_4337515
loop_
_publ_author_name
'Holland, Michael'
'Donakowski, Martin D.'
'Pozzi, Eric A.'
'Rasmussen, Andrew M.'
'Tran, Thanh Thao'
'Pease-Dodson, Shannon E'
'Halasyamani, P. Shiv'
'Seideman, Tamar'
'Van Duyne, Richard P.'
'Poeppelmeier, Kenneth R.'

_publ_section_title
;
 Polar alignment of \L-shaped basic building units within transition metal
 oxide fluoride materials.
;
_journal_issue 1
_journal_name_full 'Inorganic chemistry'
_journal_page_first 221
_journal_page_last 228
_journal_paper_doi 10.1021/ic402177j
_journal_volume 53
_journal_year 2014
_chemical_formula_moiety '3(F9 O2 V2), 2(Br), 10(K)'
_chemical_formula_sum 'Br2 F27 K10 O6 V6'
_chemical_formula_weight 1465.44
_chemical_name_systematic
;
 ? 
;
_space_group_crystal_system monoclinic
_space_group_IT_number 12
_space_group_name_Hall '-C 2y'
_symmetry_space_group_name_Hall '-C 2y'
_symmetry_space_group_name_H-M 'C 1 2/m 1'
_atom_sites_solution_primary direct
_atom_sites_solution_secondary difmap
_audit_creation_date 2013-06-04
_audit_creation_method
;
  Olex2 1.1
  (compiled Nov  1 2011 20:42:30, GUI svn.r3906)
;
_cell_angle_alpha 90.00
_cell_angle_beta 93.2470(10)
_cell_angle_gamma 90.00
_cell_formula_units_Z 2
_cell_length_a 11.2978(3)
_cell_length_b 19.1761(5)
_cell_length_c 7.7624(2)
_cell_measurement_reflns_used 7031
_cell_measurement_temperature 100.02
_cell_measurement_theta_max 44.458
_cell_measurement_theta_min 3.441
_cell_volume 1679.01(8)
_computing_cell_refinement 'SAINT V7.23A (Bruker, 2005)'
_computing_data_collection 'APEX2 V2.1-4 (Bruker, 2007)'
_computing_data_reduction 'Bruker SAINT'
_computing_molecular_graphics
;
O. V. Dolomanov, L. J. Bourhis, R. J. Gildea, J. A. K. Howard and H. Puschmann,
OLEX2: a complete structure solution, refinement and analysis program.
J. Appl. Cryst. (2009). 42, 339-341.
;
_computing_publication_material
;
O. V. Dolomanov, L. J. Bourhis, R. J. Gildea, J. A. K. Howard and H. Puschmann,
OLEX2: a complete structure solution, refinement and analysis program.
J. Appl. Cryst. (2009). 42, 339-341.
;
_computing_structure_refinement
;
XL, G.M. Sheldrick, Acta Cryst.
(2008). A64, 112-122
;
_computing_structure_solution
;
XS, G.M. Sheldrick, Acta Cryst.
(2008). A64, 112-122
;
_diffrn_ambient_temperature 100.02
_diffrn_detector_area_resol_mean 8
_diffrn_measured_fraction_theta_full 0.998
_diffrn_measured_fraction_theta_max 0.998
_diffrn_measurement_device_type 'Bruker Kappa APEX CCD area detector'
_diffrn_measurement_method '\w and \f scans'
_diffrn_radiation_monochromator graphite
_diffrn_radiation_type MoK\a
_diffrn_radiation_wavelength 0.71073
_diffrn_reflns_av_R_equivalents 0.0000
_diffrn_reflns_av_unetI/netI 0.0174
_diffrn_reflns_limit_h_max 14
_diffrn_reflns_limit_h_min -14
_diffrn_reflns_limit_k_max 23
_diffrn_reflns_limit_k_min 0
_diffrn_reflns_limit_l_max 9
_diffrn_reflns_limit_l_min 0
_diffrn_reflns_number 2357
_diffrn_reflns_theta_full 26.37
_diffrn_reflns_theta_max 26.37
_diffrn_reflns_theta_min 2.09
_diffrn_source 'sealed tube'
_diffrn_source_current 30.0
_diffrn_source_power 1.5
_diffrn_source_voltage 50.0
_exptl_absorpt_coefficient_mu 5.394
_exptl_absorpt_correction_T_max 0.5147
_exptl_absorpt_correction_T_min 0.3333
_exptl_absorpt_correction_type multi-scan
_exptl_absorpt_process_details 'TWINABS (Sheldrick)'
_exptl_crystal_colour clear
_exptl_crystal_colour_lustre clear
_exptl_crystal_density_diffrn 2.899
_exptl_crystal_density_method 'not measured'
_exptl_crystal_F_000 1378
_exptl_crystal_size_max 0.26
_exptl_crystal_size_mid 0.17
_exptl_crystal_size_min 0.14
_refine_diff_density_max 2.148
_refine_diff_density_min -3.128
_refine_diff_density_rms 0.169
_refine_ls_extinction_method none
_refine_ls_goodness_of_fit_ref 1.157
_refine_ls_matrix_type full
_refine_ls_number_parameters 132
_refine_ls_number_reflns 2689
_refine_ls_number_restraints 0
_refine_ls_restrained_S_all 1.157
_refine_ls_R_factor_all 0.0362
_refine_ls_R_factor_gt 0.0332
_refine_ls_shift/su_max 0.001
_refine_ls_shift/su_mean 0.000
_refine_ls_structure_factor_coef Fsqd
_refine_ls_weighting_details 'calc w=1/[\s^2^(Fo^2^)+(0.0342P)^2^+19.9724P] where P=(Fo^2^+2Fc^2^)/3'
_refine_ls_weighting_scheme calc
_refine_ls_wR_factor_gt 0.0911
_refine_ls_wR_factor_ref 0.0977
_reflns_number_gt 2546
_reflns_number_total 2689
_reflns_threshold_expression >2sigma(I)
_cod_data_source_file ic402177j_si_002.cif
_cod_data_source_block Compound_2
_cod_depositor_comments
;
The following automatic conversions were performed:

'_exptl_absorpt_correction_type' value 'Multiscan' changed to
'multi-scan' according to
/usr/data/users/saulius/automatic-downloads/current/ACS/lib/dictionaries/cif_core.dic
dictionary named 'cif_core.dic' version 2.4.2 from 2011-04-26.

Automatic conversion script
Id: cif_fix_values 2281 2013-09-26 08:29:07Z andrius 
;
_cod_original_sg_symbol_H-M 'C 2/m'
_cod_database_code 4337515

loop_
_space_group_symop_id
_symmetry_equiv_pos_as_xyz
1 'x, y, z'
2 '-x, y, -z'
3 'x+1/2, y+1/2, z'
4 '-x+1/2, y+1/2, -z'
5 '-x, -y, -z'
6 'x, -y, z'
7 '-x+1/2, -y+1/2, -z'
8 'x+1/2, -y+1/2, z'

loop_
_atom_site_label
_atom_site_type_symbol
_atom_site_fract_x
_atom_site_fract_y
_atom_site_fract_z
_atom_site_U_iso_or_equiv
_atom_site_adp_type
_atom_site_occupancy
_atom_site_symmetry_multiplicity
_atom_site_calc_flag
_atom_site_refinement_flags
_atom_site_disorder_group
Br1A Br 0.0175(2) 0.5000 0.3474(8) 0.151(3) Uani 0.3198(16) 2 d SP 1
Br1B Br 0.0000 0.5000 0.0000 0.2259(14) Uani 1.360(3) 4 d SP 2
V1 V 0.20652(4) 0.69930(2) 0.26049(5) 0.00676(9) Uani 1 1 d . .
V2 V 0.61381(5) 0.5000 0.22509(8) 0.00687(13) Uani 1 2 d S .
K1 K 0.5000 0.68392(4) 0.5000 0.00983(16) Uani 1 2 d S .
K2 K 0.14978(5) 0.63553(3) 0.68747(8) 0.01253(12) Uani 1 1 d . .
K3 K 0.29569(8) 0.5000 0.22383(11) 0.01464(18) Uani 1 2 d S .
K4 K 0.5000 0.65323(4) 0.0000 0.00882(16) Uani 1 2 d S .
F1 F 0.27005(14) 0.62359(8) 0.3771(2) 0.0132(3) Uani 1 1 d . .
F2 F 0.35896(13) 0.72484(8) 0.2163(2) 0.0114(3) Uani 1 1 d . .
F3 F 0.15527(13) 0.78753(8) 0.2084(2) 0.0121(3) Uani 1 1 d . .
F4 F 0.06797(13) 0.68313(8) 0.3626(2) 0.0127(3) Uani 1 1 d . .
F5 F 0.2500 0.7500 0.5000 0.0129(5) Uani 1 2 d S .
F6 F 0.51060(13) 0.56754(8) 0.2893(2) 0.0113(3) Uani 1 1 d . .
F7 F 0.69025(13) 0.56608(8) 0.1026(2) 0.0110(3) Uani 1 1 d . .
F8 F 0.5000 0.5000 0.0000 0.0117(7) Uani 1 4 d S .
O1 O 0.17206(18) 0.66373(11) 0.0815(3) 0.0150(4) Uani 1 1 d . .
O2 O 0.6998(3) 0.5000 0.3927(4) 0.0147(6) Uani 1 2 d S .

loop_
_atom_site_aniso_label
_atom_site_aniso_U_11
_atom_site_aniso_U_22
_atom_site_aniso_U_33
_atom_site_aniso_U_23
_atom_site_aniso_U_13
_atom_site_aniso_U_12
Br1A 0.0228(10) 0.0238(10) 0.403(8) 0.000 -0.017(2) 0.000
Br1B 0.0079(3) 0.0099(3) 0.660(4) 0.000 0.0157(8) 0.000
V1 0.00592(16) 0.00709(18) 0.00733(19) -0.00041(16) 0.00082(14) 0.00082(14)
V2 0.0080(2) 0.0055(3) 0.0070(3) 0.000 -0.0004(2) 0.000
K1 0.0106(3) 0.0095(3) 0.0094(3) 0.000 0.0004(3) 0.000
K2 0.0099(2) 0.0140(2) 0.0136(3) 0.0021(2) -0.00066(19) 0.0027(2)
K3 0.0201(4) 0.0092(3) 0.0153(4) 0.000 0.0067(3) 0.000
K4 0.0091(3) 0.0083(3) 0.0089(3) 0.000 -0.0006(3) 0.000
F1 0.0150(7) 0.0089(7) 0.0156(7) 0.0016(6) 0.0000(6) 0.0030(6)
F2 0.0075(6) 0.0137(7) 0.0133(7) 0.0009(6) 0.0032(5) -0.0001(5)
F3 0.0101(6) 0.0117(7) 0.0142(7) 0.0025(6) -0.0021(6) 0.0020(6)
F4 0.0077(6) 0.0148(7) 0.0159(7) 0.0004(6) 0.0023(6) -0.0016(6)
F5 0.0147(10) 0.0139(10) 0.0098(10) -0.0004(9) -0.0021(8) -0.0007(8)
F6 0.0134(7) 0.0082(7) 0.0125(7) -0.0016(6) 0.0032(6) 0.0024(5)
F7 0.0125(7) 0.0078(7) 0.0128(7) 0.0009(6) 0.0014(6) -0.0015(5)
F8 0.0097(13) 0.0116(14) 0.0132(14) 0.000 -0.0035(11) 0.000
O1 0.0173(9) 0.0169(9) 0.0107(9) -0.0038(8) 0.0002(7) -0.0004(8)
O2 0.0187(13) 0.0126(12) 0.0122(13) 0.000 -0.0049(10) 0.000

loop_
_atom_type_symbol
_atom_type_description
_atom_type_scat_dispersion_real
_atom_type_scat_dispersion_imag
_atom_type_scat_source
Br Br -0.2901 2.4595 'International Tables Vol C Tables 4.2.6.8 and 6.1.1.4'
F F 0.0171 0.0103 'International Tables Vol C Tables 4.2.6.8 and 6.1.1.4'
K K 0.2009 0.2494 'International Tables Vol C Tables 4.2.6.8 and 6.1.1.4'
O O 0.0106 0.0060 'International Tables Vol C Tables 4.2.6.8 and 6.1.1.4'
V V 0.3005 0.5294 'International Tables Vol C Tables 4.2.6.8 and 6.1.1.4'

loop_
_geom_angle_atom_site_label_1
_geom_angle_atom_site_label_2
_geom_angle_atom_site_label_3
_geom_angle
_geom_angle_site_symmetry_1
_geom_angle_site_symmetry_3
Br1A Br1A K2 87.39(11) 5_566 2_556
Br1A Br1A K2 87.39(11) 5_566 5_566
Br1A Br1A K3 119.32(19) 5_566 .
K2 Br1A K2 107.82(7) 5_566 2_556
K2 Br1A K3 122.30(9) 2_556 .
K2 Br1A K3 122.30(9) 5_566 .
K3 Br1B K3 180.00(3) . 5_565
K1 V1 K1 110.928(12) . 7_566
K1 V1 K3 74.734(18) . .
K1 V1 K3 140.287(19) 7_566 .
K1 V1 K4 60.253(7) . .
K1 V1 K4 155.578(18) 7_566 .
K2 V1 K1 73.110(15) 7_566 7_566
K2 V1 K1 68.114(16) 7_566 .
K2 V1 K1 73.441(12) . .
K2 V1 K1 66.772(14) . 7_566
K2 V1 K2 107.376(15) 7_566 .
K2 V1 K3 138.322(19) 7_566 .
K2 V1 K3 78.422(17) . .
K2 V1 K4 124.852(15) . .
K2 V1 K4 82.591(16) 7_566 .
K3 V1 K4 62.527(17) . .
F1 V1 K1 117.34(5) . 7_566
F1 V1 K1 51.56(5) . .
F1 V1 K2 118.90(5) . 7_566
F1 V1 K2 50.70(5) . .
F1 V1 K3 34.85(5) . .
F1 V1 K4 76.51(5) . .
F1 V1 F2 87.63(7) . .
F1 V1 F5 82.32(5) . .
F2 V1 K1 45.39(5) . .
F2 V1 K1 122.80(5) . 7_566
F2 V1 K2 50.30(5) . 7_566
F2 V1 K2 118.43(5) . .
F2 V1 K3 89.94(5) . .
F2 V1 K4 33.87(5) . .
F2 V1 F5 82.50(5) . .
F3 V1 K1 50.64(5) . 7_566
F3 V1 K1 116.52(5) . .
F3 V1 K2 116.41(5) . .
F3 V1 K2 48.68(5) . 7_566
F3 V1 K3 162.83(5) . .
F3 V1 K4 110.33(5) . .
F3 V1 F1 162.24(7) . .
F3 V1 F2 90.02(7) . .
F3 V1 F5 79.92(5) . .
F4 V1 K1 122.20(5) . .
F4 V1 K1 47.14(5) . 7_566
F4 V1 K2 119.88(5) . 7_566
F4 V1 K2 48.97(5) . .
F4 V1 K3 95.47(5) . .
F4 V1 K4 157.27(6) . .
F4 V1 F1 88.43(7) . .
F4 V1 F2 164.30(7) . .
F4 V1 F3 89.11(7) . .
F4 V1 F5 81.91(5) . .
F5 V1 K1 56.301(12) . .
F5 V1 K1 54.626(9) . 7_566
F5 V1 K2 53.123(13) . .
F5 V1 K2 54.253(13) . 7_566
F5 V1 K3 117.087(19) . .
F5 V1 K4 112.202(15) . .
O1 V1 K1 123.98(8) . 7_566
O1 V1 K1 125.08(8) . .
O1 V1 K2 124.83(8) . 7_566
O1 V1 K2 127.76(8) . .
O1 V1 K3 64.60(8) . .
O1 V1 K4 68.68(7) . .
O1 V1 F1 99.35(9) . .
O1 V1 F2 97.91(9) . .
O1 V1 F3 98.41(9) . .
O1 V1 F4 97.73(9) . .
O1 V1 F5 178.29(8) . .
K2 V2 K2 87.43(2) 2_656 5_666
K3 V2 K2 86.471(17) 5_665 2_656
K3 V2 K2 134.465(12) . 5_666
K3 V2 K2 134.465(12) . 2_656
K3 V2 K2 86.471(17) 5_665 5_666
K3 V2 K3 109.17(2) . 5_665
K3 V2 K4 70.768(12) . 5_665
K3 V2 K4 70.768(12) . .
K4 V2 K2 151.39(2) 5_665 2_656
K4 V2 K2 75.831(11) . 2_656
K4 V2 K2 151.39(2) . 5_666
K4 V2 K2 75.831(11) 5_665 5_666
K4 V2 K3 69.725(12) . 5_665
K4 V2 K3 69.725(12) 5_665 5_665
K4 V2 K4 108.64(2) 5_665 .
F6 V2 K2 153.70(6) . 5_666
F6 V2 K2 85.34(5) 6_565 5_666
F6 V2 K2 85.34(5) . 2_656
F6 V2 K2 153.70(6) 6_565 2_656
F6 V2 K3 118.20(5) 6_565 5_665
F6 V2 K3 118.20(5) . 5_665
F6 V2 K3 49.34(5) . .
F6 V2 K3 49.34(5) 6_565 .
F6 V2 K4 119.46(5) 6_565 .
F6 V2 K4 48.89(5) . .
F6 V2 K4 48.89(5) 6_565 5_665
F6 V2 K4 119.46(5) . 5_665
F6 V2 F6 90.05(10) . 6_565
F6 V2 F8 81.83(5) . .
F6 V2 F8 81.83(5) 6_565 .
F7 V2 K2 42.62(5) . 2_656
F7 V2 K2 102.77(5) . 5_666
F7 V2 K2 42.62(5) 6_565 5_666
F7 V2 K2 102.77(5) 6_565 2_656
F7 V2 K3 49.04(5) . 5_665
F7 V2 K3 49.04(5) 6_565 5_665
F7 V2 K3 119.99(5) 6_565 .
F7 V2 K3 120.00(5) . .
F7 V2 K4 118.47(5) 6_565 .
F7 V2 K4 49.60(5) . .
F7 V2 K4 118.47(5) . 5_665
F7 V2 K4 49.60(5) 6_565 5_665
F7 V2 F6 163.34(8) . 6_565
F7 V2 F6 88.76(7) . .
F7 V2 F6 88.76(7) 6_565 6_565
F7 V2 F6 163.33(8) 6_565 .
F7 V2 F7 87.64(10) 6_565 .
F7 V2 F8 81.55(5) . .
F7 V2 F8 81.55(5) 6_565 .
F8 V2 K2 122.870(17) . 5_666
F8 V2 K2 122.870(17) . 2_656
F8 V2 K3 53.551(19) . 5_665
F8 V2 K3 55.615(19) . .
F8 V2 K4 54.320(10) . 5_665
F8 V2 K4 54.320(10) . .
O2 V2 K2 56.90(6) . 2_656
O2 V2 K2 56.90(6) . 5_666
O2 V2 K3 124.79(11) . .
O2 V2 K3 126.04(11) . 5_665
O2 V2 K4 125.679(10) . .
O2 V2 K4 125.679(10) . 5_665
O2 V2 F6 98.45(9) . 6_565
O2 V2 F6 98.45(9) . .
O2 V2 F7 98.16(9) . .
O2 V2 F7 98.16(9) . 6_565
O2 V2 F8 179.59(11) . .
F1 K1 F1 133.86(7) . 2_656
F1 K1 F3 76.90(4) 2_656 8_565
F1 K1 F3 111.72(4) . 8_565
F1 K1 F3 76.90(4) . 7_566
F1 K1 F3 111.72(4) 2_656 7_566
F1 K1 F5 161.17(3) . 2_656
F1 K1 F5 51.27(3) . .
F1 K1 F5 161.17(3) 2_656 .
F1 K1 F5 51.27(3) 2_656 2_656
F2 K1 F1 145.84(5) 2_656 .
F2 K1 F1 52.80(4) . .
F2 K1 F1 145.84(5) . 2_656
F2 K1 F1 52.80(4) 2_656 2_656
F2 K1 F2 146.95(7) 2_656 .
F2 K1 F3 71.39(4) . 8_565
F2 K1 F3 102.42(4) 2_656 8_565
F2 K1 F3 71.39(4) 2_656 7_566
F2 K1 F3 102.42(4) . 7_566
F2 K1 F4 83.69(5) . 7_566
F2 K1 F4 66.87(5) 2_656 7_566
F2 K1 F4 66.87(5) . 8_565
F2 K1 F4 83.69(5) 2_656 8_565
F2 K1 F5 111.68(3) 2_656 .
F2 K1 F5 52.97(3) . .
F2 K1 F5 52.97(3) 2_656 2_656
F2 K1 F5 111.68(3) . 2_656
F2 K1 F6 78.48(5) 2_656 2_656
F2 K1 F6 131.10(5) 2_656 .
F2 K1 F6 78.48(5) . .
F2 K1 F6 131.11(5) . 2_656
F3 K1 F3 158.92(7) 7_566 8_565
F3 K1 F5 119.95(3) 7_566 2_656
F3 K1 F5 49.53(3) 8_565 2_656
F3 K1 F5 119.95(3) 8_565 .
F3 K1 F5 49.53(3) 7_566 .
F4 K1 F1 102.60(4) 7_566 .
F4 K1 F1 118.33(4) 7_566 2_656
F4 K1 F1 102.60(4) 8_565 2_656
F4 K1 F1 118.33(4) 8_565 .
F4 K1 F3 51.59(4) 8_565 8_565
F4 K1 F3 107.33(5) 7_566 8_565
F4 K1 F3 51.59(4) 7_566 7_566
F4 K1 F3 107.33(5) 8_565 7_566
F4 K1 F4 55.78(6) 7_566 8_565
F4 K1 F5 51.41(3) 8_565 2_656
F4 K1 F5 84.27(3) 7_566 2_656
F4 K1 F5 84.27(3) 8_565 .
F4 K1 F5 51.41(3) 7_566 .
F5 K1 F5 131.68(3) 2_656 .
F6 K1 F1 78.97(5) 2_656 .
F6 K1 F1 63.94(5) . .
F6 K1 F1 63.94(5) 2_656 2_656
F6 K1 F1 78.97(5) . 2_656
F6 K1 F3 129.80(5) 2_656 8_565
F6 K1 F3 129.80(5) . 7_566
F6 K1 F3 69.78(4) 2_656 7_566
F6 K1 F3 69.78(4) . 8_565
F6 K1 F4 161.92(4) . 7_566
F6 K1 F4 118.16(5) 2_656 7_566
F6 K1 F4 161.92(4) 2_656 8_565
F6 K1 F4 118.16(5) . 8_565
F6 K1 F5 105.04(3) . 2_656
F6 K1 F5 113.53(3) 2_656 2_656
F6 K1 F5 105.04(3) 2_656 .
F6 K1 F5 113.53(3) . .
F6 K1 F6 72.83(7) 2_656 .
Br1A K2 V1 170.89(5) 5_566 7_566
Br1A K2 V1 109.22(11) 5_566 .
V1 K2 V1 72.624(15) 7_566 .
F1 K2 Br1A 99.82(11) . 5_566
F1 K2 V1 29.98(3) . .
F1 K2 V1 86.06(4) . 7_566
F1 K2 F5 54.29(3) . .
F1 K2 O1 146.52(5) . 1_556
F1 K2 O2 58.84(6) . 5_666
F2 K2 Br1A 140.39(7) 7_566 5_566
F2 K2 V1 86.08(4) 7_566 .
F2 K2 V1 30.60(3) 7_566 7_566
F2 K2 F1 109.33(5) 7_566 .
F2 K2 F4 85.00(5) 7_566 .
F2 K2 F5 55.05(3) 7_566 .
F2 K2 O1 64.52(5) 7_566 1_556
F2 K2 O2 149.84(6) 7_566 5_666
F3 K2 Br1A 157.00(7) 7_566 5_566
F3 K2 V1 30.10(3) 7_566 7_566
F3 K2 V1 84.67(4) 7_566 .
F3 K2 F1 83.01(5) 7_566 .
F3 K2 F2 56.07(4) 7_566 7_566
F3 K2 F4 108.10(5) 7_566 .
F3 K2 F5 53.77(3) 7_566 .
F3 K2 O1 66.14(5) 7_566 1_556
F3 K2 O2 93.91(6) 7_566 5_666
F4 K2 Br1A 74.21(5) 2_556 5_566
F4 K2 Br1A 91.45(11) . 5_566
F4 K2 V1 29.49(3) . .
F4 K2 V1 86.40(4) . 7_566
F4 K2 V1 97.13(4) 2_556 7_566
F4 K2 V1 87.72(4) 2_556 .
F4 K2 F1 112.99(5) 2_556 .
F4 K2 F1 53.82(4) . .
F4 K2 F2 70.06(5) 2_556 7_566
F4 K2 F3 125.93(5) 2_556 7_566
F4 K2 F4 59.61(6) 2_556 .
F4 K2 F5 54.36(3) . .
F4 K2 F5 92.96(4) 2_556 .
F4 K2 F7 147.57(5) 2_556 2_656
F4 K2 O1 96.20(5) 2_556 1_556
F4 K2 O1 146.97(5) . 1_556
F4 K2 O2 139.34(6) 2_556 5_666
F4 K2 O2 104.09(6) . 5_666
F5 K2 Br1A 144.49(11) . 5_566
F5 K2 V1 36.007(9) . .
F5 K2 V1 36.617(10) . 7_566
F5 K2 O1 110.53(4) . 1_556
F5 K2 O2 106.96(5) . 5_666
F7 K2 Br1A 91.28(8) 2_656 5_566
F7 K2 V1 94.84(4) 2_656 7_566
F7 K2 V1 124.66(4) 2_656 .
F7 K2 F1 97.79(5) 2_656 .
F7 K2 F2 110.09(5) 2_656 7_566
F7 K2 F3 65.76(5) 2_656 7_566
F7 K2 F4 151.50(5) 2_656 .
F7 K2 F5 114.04(4) 2_656 .
F7 K2 O1 58.62(5) 2_656 1_556
F7 K2 O2 51.13(6) 2_656 5_666
O1 K2 Br1A 103.79(12) 1_556 5_566
O1 K2 V1 73.92(4) 1_556 7_566
O1 K2 V1 146.54(4) 1_556 .
O1 K2 O2 108.69(6) 1_556 5_666
O2 K2 Br1A 69.02(6) 5_666 5_566
O2 K2 V1 120.09(5) 5_666 7_566
O2 K2 V1 88.43(5) 5_666 .
Br1A K3 Br1B 44.82(10) . .
Br1A K3 V2 126.00(11) . 5_665
Br1A K3 V2 163.17(11) . .
Br1B K3 V2 81.17(2) . 5_665
V2 K3 Br1B 152.01(3) . .
V2 K3 V2 70.83(2) . 5_665
F1 K3 Br1A 75.21(6) 6_565 .
F1 K3 Br1A 75.21(6) . .
F1 K3 Br1B 95.26(4) . .
F1 K3 Br1B 95.26(4) 6_565 .
F1 K3 V2 117.59(4) . 5_665
F1 K3 V2 117.59(4) 6_565 5_665
F1 K3 V2 97.60(4) 6_565 .
F1 K3 V2 97.60(4) . .
F1 K3 F1 124.76(8) 6_565 .
F1 K3 F6 116.62(5) 6_565 .
F1 K3 F6 67.69(5) . .
F1 K3 F6 116.62(5) . 6_565
F1 K3 F6 67.69(5) 6_565 6_565
F1 K3 F7 90.82(5) 6_565 5_665
F1 K3 F7 143.47(5) 6_565 2_655
F1 K3 F7 90.82(5) . 2_655
F1 K3 F7 143.47(5) . 5_665
F1 K3 F8 111.59(4) 6_565 .
F1 K3 F8 111.59(4) . .
F1 K3 O2 63.33(4) 6_565 5_666
F1 K3 O2 63.33(4) . 5_666
F6 K3 Br1A 140.91(8) 6_565 .
F6 K3 Br1A 140.91(8) . .
F6 K3 Br1B 148.12(4) . .
F6 K3 Br1B 148.12(4) 6_565 .
F6 K3 V2 30.05(3) . .
F6 K3 V2 30.05(3) 6_565 .
F6 K3 V2 83.48(4) 6_565 5_665
F6 K3 V2 83.48(4) . 5_665
F6 K3 F6 55.68(6) 6_565 .
F6 K3 F7 106.19(5) . 5_665
F6 K3 F7 82.11(5) 6_565 5_665
F6 K3 F7 82.12(5) . 2_655
F6 K3 F7 106.19(5) 6_565 2_655
F6 K3 F8 53.51(4) 6_565 .
F6 K3 F8 53.50(4) . .
F6 K3 O2 81.44(6) 6_565 5_666
F6 K3 O2 81.44(6) . 5_666
F7 K3 Br1A 110.91(10) 5_665 .
F7 K3 Br1A 110.91(10) 2_655 .
F7 K3 Br1B 70.99(3) 2_655 .
F7 K3 Br1B 70.99(3) 5_665 .
F7 K3 V2 29.06(3) 5_665 5_665
F7 K3 V2 29.06(3) 2_655 5_665
F7 K3 V2 84.04(4) 5_665 .
F7 K3 V2 84.04(4) 2_655 .
F7 K3 F7 52.89(6) 5_665 2_655
F7 K3 F8 52.70(3) 5_665 .
F7 K3 F8 52.70(3) 2_655 .
F7 K3 O2 153.19(3) 5_665 5_666
F7 K3 O2 153.19(3) 2_655 5_666
F8 K3 Br1A 160.89(11) . .
F8 K3 Br1B 116.07(3) . .
F8 K3 V2 34.895(13) . 5_665
F8 K3 V2 35.939(14) . .
F8 K3 O2 128.04(6) . 5_666
O2 K3 Br1A 71.06(12) 5_666 .
O2 K3 Br1B 115.89(6) 5_666 .
O2 K3 V2 162.94(6) 5_666 5_665
O2 K3 V2 92.10(6) 5_666 .
V2 K4 V2 71.36(2) 5_665 .
V2 K4 K1 125.41(2) 5_665 .
V2 K4 K1 70.376(14) . .
F2 K4 V2 119.91(3) 2_655 .
F2 K4 V2 119.91(3) . 5_665
F2 K4 V2 108.27(3) 2_655 5_665
F2 K4 V2 108.27(3) . .
F2 K4 K1 124.18(4) 2_655 .
F2 K4 K1 44.63(3) . .
F2 K4 F2 120.02(7) 2_655 .
F2 K4 F6 142.12(4) 2_655 .
F2 K4 F6 78.56(4) . .
F2 K4 F6 78.56(4) 2_655 2_655
F2 K4 F6 142.12(4) . 2_655
F2 K4 F7 90.55(4) . 2_655
F2 K4 F7 90.55(4) 2_655 .
F2 K4 F7 125.92(5) . .
F2 K4 F7 125.92(5) 2_655 2_655
F2 K4 F8 119.99(4) 2_655 .
F2 K4 F8 119.99(4) . .
F3 K4 V2 81.05(4) 7_565 5_665
F3 K4 V2 150.52(4) 8_565 5_665
F3 K4 V2 81.05(4) 8_565 .
F3 K4 V2 150.52(4) 7_565 .
F3 K4 K1 49.64(4) 8_565 .
F3 K4 K1 121.04(4) 7_565 .
F3 K4 F2 76.46(5) 8_565 2_655
F3 K4 F2 78.12(5) 7_565 2_655
F3 K4 F2 78.12(5) 8_565 .
F3 K4 F2 76.46(5) 7_565 .
F3 K4 F3 127.79(8) 8_565 7_565
F3 K4 F6 139.73(5) 7_565 .
F3 K4 F6 139.73(5) 8_565 2_655
F3 K4 F6 75.95(5) 7_565 2_655
F3 K4 F6 75.95(5) 8_565 .
F3 K4 F7 157.45(5) 8_565 2_655
F3 K4 F7 157.45(5) 7_565 .
F3 K4 F7 66.50(5) 8_565 .
F3 K4 F7 66.50(5) 7_565 2_655
F3 K4 F8 116.11(4) 7_565 .
F3 K4 F8 116.11(4) 8_565 .
F6 K4 V2 29.75(3) . .
F6 K4 V2 84.72(4) 2_655 .
F6 K4 V2 84.72(4) . 5_665
F6 K4 V2 29.75(3) 2_655 5_665
F6 K4 K1 152.25(4) 2_655 .
F6 K4 K1 44.95(3) . .
F6 K4 F6 107.53(7) 2_655 .
F6 K4 F7 82.77(5) . 2_655
F6 K4 F7 54.60(5) 2_655 2_655
F6 K4 F7 82.78(5) 2_655 .
F6 K4 F7 54.60(5) . .
F6 K4 F8 53.77(3) 2_655 .
F6 K4 F8 53.77(3) . .
F7 K4 V2 29.82(3) 2_655 5_665
F7 K4 V2 84.19(4) . 5_665
F7 K4 V2 84.19(4) 2_655 .
F7 K4 V2 29.82(3) . .
F7 K4 K1 109.11(3) 2_655 .
F7 K4 K1 81.46(3) . .
F7 K4 F7 106.78(7) 2_655 .
F7 K4 F8 53.39(3) . .
F7 K4 F8 53.39(3) 2_655 .
F8 K4 V2 35.680(10) . .
F8 K4 V2 35.680(10) . 5_665
F8 K4 K1 98.623(15) . .
V1 F1 K1 99.31(6) . .
V1 F1 K2 99.32(7) . .
V1 F1 K3 122.07(8) . .
K2 F1 K1 98.54(5) . .
K3 F1 K1 112.05(6) . .
K3 F1 K2 121.16(6) . .
V1 F2 K1 106.24(7) . .
V1 F2 K2 99.10(6) . 7_566
V1 F2 K4 124.19(7) . .
K1 F2 K2 94.99(5) . 7_566
K4 F2 K1 90.97(4) . .
K4 F2 K2 132.50(6) . 7_566
V1 F3 K1 101.19(7) . 7_566
V1 F3 K2 101.22(6) . 7_566
V1 F3 K4 137.91(8) . 7_565
K2 F3 K1 100.06(5) 7_566 7_566
K4 F3 K1 89.25(4) 7_565 7_566
K4 F3 K2 117.07(6) 7_565 7_566
V1 F4 K1 105.30(7) . 7_566
V1 F4 K2 101.55(6) . .
V1 F4 K2 144.51(8) . 2_556
K2 F4 K1 92.08(5) . 7_566
K2 F4 K1 95.45(5) 2_556 7_566
K2 F4 K2 106.20(6) 2_556 .
V1 F5 V1 180.0 7_566 .
V1 F5 K1 88.767(13) 7_566 7_566
V1 F5 K1 91.234(13) . 7_566
V1 F5 K1 91.234(13) 7_566 .
V1 F5 K1 88.766(13) . .
V1 F5 K2 89.129(16) 7_566 .
V1 F5 K2 90.870(16) . .
V1 F5 K2 90.871(16) 7_566 7_566
V1 F5 K2 89.130(16) . 7_566
K1 F5 K1 180.0 7_566 .
K2 F5 K1 94.148(16) . .
K2 F5 K1 85.852(16) 7_566 .
K2 F5 K1 85.851(16) . 7_566
K2 F5 K1 94.148(16) 7_566 7_566
K2 F5 K2 180.000(19) . 7_566
V2 F6 K1 141.20(8) . .
V2 F6 K3 100.61(6) . .
V2 F6 K4 101.36(7) . .
K1 F6 K3 114.67(5) . .
K1 F6 K4 89.96(5) . .
K3 F6 K4 97.51(5) . .
V2 F7 K2 110.21(7) . 2_656
V2 F7 K3 101.90(6) . 5_665
V2 F7 K4 100.58(6) . .
K2 F7 K3 133.20(6) 2_656 5_665
K2 F7 K4 110.61(5) 2_656 .
K4 F7 K3 95.35(5) . 5_665
V2 F8 V2 180.0 5_665 .
V2 F8 K3 88.45(2) 5_665 5_665
V2 F8 K3 91.55(2) . 5_665
V2 F8 K3 91.55(2) 5_665 .
V2 F8 K3 88.45(2) . .
V2 F8 K4 90.0 . 5_665
V2 F8 K4 90.0 5_665 5_665
V2 F8 K4 90.0 5_665 .
V2 F8 K4 90.00(1) . .
K3 F8 K3 180.0 5_665 .
K4 F8 K3 90.0 5_665 .
K4 F8 K3 90.0(1) . .
K4 F8 K3 90.0 . 5_665
K4 F8 K3 90.0 5_665 5_665
K4 F8 K4 180.0 5_665 .
V1 O1 K2 161.17(11) . 1_554
V2 O2 K2 98.57(8) . 2_656
V2 O2 K2 98.57(8) . 5_666
V2 O2 K3 143.10(16) . 5_666
K2 O2 K2 109.32(9) 2_656 5_666
K3 O2 K2 102.50(6) 5_666 5_666
K3 O2 K2 102.50(6) 5_666 2_656

loop_
_geom_bond_atom_site_label_1
_geom_bond_atom_site_label_2
_geom_bond_distance
_geom_bond_site_symmetry_2
Br1A Br1A 2.424(13) 5_566
Br1A K2 3.2160(15) 2_556
Br1A K2 3.2160(15) 5_566
Br1A K3 3.337(3) .
Br1B K3 3.6772(9) 5_565
Br1B K3 3.6771(9) .
V1 F1 1.8352(16) .
V1 F2 1.8413(15) .
V1 F3 1.8263(16) .
V1 F4 1.8207(16) .
V1 F5 2.1306(4) .
V1 O1 1.577(2) .
V2 F6 1.8308(16) .
V2 F6 1.8308(16) 6_565
V2 F7 1.8301(16) 6_565
V2 F7 1.8301(16) .
V2 F8 2.1098(6) .
V2 O2 1.579(3) .
K1 F1 2.9526(16) 2_656
K1 F1 2.9526(16) .
K1 F2 2.7582(15) .
K1 F2 2.7582(15) 2_656
K1 F3 2.9917(16) 7_566
K1 F3 2.9917(16) 8_565
K1 F4 2.8845(18) 7_566
K1 F4 2.8845(18) 8_565
K1 F5 3.0957(3) 2_656
K1 F5 3.0957(3) .
K1 F6 2.7733(16) .
K1 F6 2.7733(16) 2_656
K2 Br1A 3.2160(15) 5_566
K2 F1 2.8418(17) .
K2 F2 2.7833(17) 7_566
K2 F3 2.7348(16) 7_566
K2 F4 2.7900(17) .
K2 F4 2.6322(16) 2_556
K2 F5 2.8991(6) .
K2 F7 2.7134(16) 2_656
K2 O1 3.102(2) 1_556
K2 O2 3.1860(18) 5_666
K3 F1 2.6747(16) .
K3 F1 2.6747(16) 6_565
K3 F6 2.7733(17) .
K3 F6 2.7733(17) 6_565
K3 F7 2.8452(18) 5_665
K3 F7 2.8452(18) 2_655
K3 F8 2.9666(9) .
K3 O2 2.974(3) 5_666
K4 F2 2.7470(16) .
K4 F2 2.7470(16) 2_655
K4 F3 2.5813(15) 7_565
K4 F3 2.5813(15) 8_565
K4 F6 2.7800(16) .
K4 F6 2.7799(16) 2_655
K4 F7 2.8023(16) .
K4 F7 2.8022(16) 2_655
K4 F8 2.9384(8) .
F2 K2 2.7833(17) 7_566
F3 K1 2.9917(16) 7_566
F3 K2 2.7348(16) 7_566
F3 K4 2.5813(15) 7_565
F4 K1 2.8844(18) 7_566
F4 K2 2.6322(16) 2_556
F5 V1 2.1306(4) 7_566
F5 K1 3.0956(3) 7_566
F5 K2 2.8992(6) 7_566
F7 K2 2.7134(16) 2_656
F7 K3 2.8452(18) 5_665
F8 V2 2.1098(6) 5_665
F8 K3 2.9666(9) 5_665
F8 K4 2.9383(8) 5_665
O1 K2 3.102(2) 1_554
O2 K2 3.1860(18) 5_666
O2 K2 3.1860(18) 2_656
O2 K3 2.974(3) 5_666

loop_
_geom_torsion_atom_site_label_1
_geom_torsion_atom_site_label_2
_geom_torsion_atom_site_label_3
_geom_torsion_atom_site_label_4
_geom_torsion
_geom_torsion_site_symmetry_1
_geom_torsion_site_symmetry_4
Br1A Br1A K3 Br1B 180.0 5_566 .
Br1A Br1A K3 V2 0.0 5_566 .
Br1A Br1A K3 V2 180.0 5_566 5_665
Br1A Br1A K3 F1 -66.41(5) 5_566 .
Br1A Br1A K3 F1 66.41(5) 5_566 6_565
Br1A Br1A K3 F6 -47.79(11) 5_566 .
Br1A Br1A K3 F6 47.79(11) 5_566 6_565
Br1A Br1A K3 F7 151.52(4) 5_566 5_665
Br1A Br1A K3 F7 -151.52(4) 5_566 2_655
Br1A Br1A K3 F8 180.0 5_566 .
Br1A Br1A K3 O2 0.0 5_566 5_666
Br1A K2 F1 V1 111.64(8) 5_566 .
Br1A K2 F1 K1 -147.39(7) 5_566 .
Br1A K2 F1 K3 -25.07(9) 5_566 .
Br1A K2 F4 V1 -128.64(9) 5_566 .
Br1A K2 F4 K1 125.28(7) 5_566 7_566
Br1A K2 F4 K2 28.99(8) 5_566 2_556
Br1A K2 F5 V1 -15.39(8) 5_566 .
Br1A K2 F5 V1 164.61(8) 5_566 7_566
Br1A K2 F5 K1 -104.22(8) 5_566 .
Br1A K2 F5 K1 75.78(8) 5_566 7_566
Br1A K3 F1 V1 -85.03(13) . .
Br1A K3 F1 K1 157.61(11) . .
Br1A K3 F1 K2 42.00(11) . .
Br1A K3 F6 V2 154.64(13) . .
Br1A K3 F6 K1 -8.82(15) . .
Br1A K3 F6 K4 -102.25(13) . .
Br1A K3 F8 V2 180.0 . .
Br1A K3 F8 V2 0.0 . 5_665
Br1A K3 F8 K4 90.0 . .
Br1A K3 F8 K4 -90.0 . 5_665
Br1B K3 F1 V1 -44.58(9) . .
Br1B K3 F1 K1 -161.94(5) . .
Br1B K3 F1 K2 82.45(6) . .
Br1B K3 F6 V2 -124.03(7) . .
Br1B K3 F6 K1 72.52(10) . .
Br1B K3 F6 K4 -20.91(10) . .
Br1B K3 F8 V2 180.0 . .
Br1B K3 F8 V2 0.0 . 5_665
Br1B K3 F8 K4 -90.0 . 5_665
Br1B K3 F8 K4 90.0 . .
V1 K2 F1 V1 -61.34(6) 7_566 .
V1 K2 F1 K1 39.63(4) 7_566 .
V1 K2 F1 K1 100.97(7) . .
V1 K2 F1 K3 161.94(6) 7_566 .
V1 K2 F1 K3 -136.71(11) . .
V1 K2 F4 V1 60.22(6) 7_566 .
V1 K2 F4 K1 -45.86(3) 7_566 7_566
V1 K2 F4 K1 -106.08(8) . 7_566
V1 K2 F4 K2 -142.15(5) 7_566 2_556
V1 K2 F4 K2 157.63(11) . 2_556
V1 K2 F5 V1 180.0 . 7_566
V1 K2 F5 V1 180.0 7_566 .
V1 K2 F5 K1 -88.825(13) . .
V1 K2 F5 K1 91.174(13) 7_566 .
V1 K2 F5 K1 -88.826(13) 7_566 7_566
V1 K2 F5 K1 91.174(13) . 7_566
V2 K3 F1 V1 110.50(8) . .
V2 K3 F1 V1 38.20(10) 5_665 .
V2 K3 F1 K1 -6.86(6) . .
V2 K3 F1 K1 -79.16(6) 5_665 .
V2 K3 F1 K2 165.22(4) 5_665 .
V2 K3 F1 K2 -122.47(6) . .
V2 K3 F6 V2 -62.45(6) 5_665 .
V2 K3 F6 K1 134.09(5) 5_665 .
V2 K3 F6 K1 -163.45(11) . .
V2 K3 F6 K4 40.66(4) 5_665 .
V2 K3 F6 K4 103.11(8) . .
V2 K3 F8 V2 180.0 . 5_665
V2 K3 F8 V2 180.0 5_665 .
V2 K3 F8 K4 90.00(1) . 5_665
V2 K3 F8 K4 -90.00(1) 5_665 5_665
V2 K3 F8 K4 90.00(1) 5_665 .
V2 K3 F8 K4 -90.00(1) . .
V2 K4 F2 V1 -77.38(8) . .
V2 K4 F2 V1 1.18(10) 5_665 .
V2 K4 F2 K1 33.09(5) . .
V2 K4 F2 K1 111.64(4) 5_665 .
V2 K4 F2 K2 -150.69(6) 5_665 7_566
V2 K4 F2 K2 130.76(7) . 7_566
V2 K4 F6 V2 60.98(6) 5_665 .
V2 K4 F6 K1 142.64(8) . .
V2 K4 F6 K1 -156.39(4) 5_665 .
V2 K4 F6 K3 -41.50(4) 5_665 .
V2 K4 F6 K3 -102.47(7) . .
V2 K4 F7 V2 -62.07(6) 5_665 .
V2 K4 F7 K2 -116.47(9) . 2_656
V2 K4 F7 K2 -178.54(5) 5_665 2_656
V2 K4 F7 K3 41.12(4) 5_665 5_665
V2 K4 F7 K3 103.19(7) . 5_665
V2 K4 F8 V2 180.0 5_665 .
V2 K4 F8 V2 180.0 . 5_665
V2 K4 F8 K3 -91.55(2) . 5_665
V2 K4 F8 K3 -91.55(2) 5_665 .
V2 K4 F8 K3 88.45(2) . .
V2 K4 F8 K3 88.45(2) 5_665 5_665
K1 V1 K2 Br1A 108.35(4) 7_566 5_566
K1 V1 K2 Br1A -129.43(4) . 5_566
K1 V1 K2 V1 -62.253(12) 7_566 7_566
K1 V1 K2 V1 59.964(15) . 7_566
K1 V1 K2 F1 -53.50(6) . .
K1 V1 K2 F1 -175.72(7) 7_566 .
K1 V1 K2 F2 -34.21(3) 7_566 7_566
K1 V1 K2 F2 88.01(3) . 7_566
K1 V1 K2 F3 -90.46(4) 7_566 7_566
K1 V1 K2 F3 31.75(4) . 7_566
K1 V1 K2 F4 158.17(4) . 2_556
K1 V1 K2 F4 35.95(4) 7_566 2_556
K1 V1 K2 F4 52.57(7) 7_566 .
K1 V1 K2 F4 174.79(7) . .
K1 V1 K2 F5 59.964(15) . .
K1 V1 K2 F5 -62.253(12) 7_566 .
K1 V1 K2 F7 -23.78(5) . 2_656
K1 V1 K2 F7 -146.00(5) 7_566 2_656
K1 V1 K2 O1 -61.86(8) 7_566 1_556
K1 V1 K2 O1 60.36(8) . 1_556
K1 V1 K2 O2 175.46(5) 7_566 5_666
K1 V1 K2 O2 -62.32(5) . 5_666
K1 V1 F1 K1 -95.91(5) 7_566 .
K1 V1 F1 K2 100.34(6) . .
K1 V1 F1 K2 4.43(7) 7_566 .
K1 V1 F1 K3 140.61(6) 7_566 .
K1 V1 F1 K3 -123.48(10) . .
K1 V1 F2 K1 87.77(6) 7_566 .
K1 V1 F2 K2 -97.95(7) . 7_566
K1 V1 F2 K2 -10.18(7) 7_566 7_566
K1 V1 F2 K4 -169.57(4) 7_566 .
K1 V1 F2 K4 102.66(10) . .
K1 V1 F3 K1 -96.14(5) . 7_566
K1 V1 F3 K2 6.61(7) . 7_566
K1 V1 F3 K2 102.75(7) 7_566 7_566
K1 V1 F3 K4 162.37(8) . 7_565
K1 V1 F3 K4 -101.48(12) 7_566 7_565
K1 V1 F4 K1 89.51(6) . 7_566
K1 V1 F4 K2 -146.89(11) . 2_556
K1 V1 F4 K2 123.60(16) 7_566 2_556
K1 V1 F4 K2 -5.91(8) . .
K1 V1 F4 K2 -95.42(7) 7_566 .
K1 V1 F5 K1 180.0 7_566 .
K1 V1 F5 K1 180.0 . 7_566
K1 V1 F5 K2 -94.131(16) 7_566 7_566
K1 V1 F5 K2 85.870(16) . 7_566
K1 V1 F5 K2 85.869(16) 7_566 .
K1 V1 F5 K2 -94.131(16) . .
K1 V1 O1 K2 -80.2(3) . 1_554
K1 V1 O1 K2 98.4(3) 7_566 1_554
K1 K4 F2 V1 -110.46(10) . .
K1 K4 F2 K2 97.67(8) . 7_566
K1 K4 F6 V2 -142.64(8) . .
K1 K4 F6 K3 114.89(6) . .
K1 K4 F7 V2 65.11(6) . .
K1 K4 F7 K2 -51.36(5) . 2_656
K1 K4 F7 K3 168.29(4) . 5_665
K1 K4 F8 V2 -37.476(16) . .
K1 K4 F8 V2 142.524(16) . 5_665
K1 K4 F8 K3 50.970(17) . .
K1 K4 F8 K3 -129.031(17) . 5_665
K2 Br1A K3 Br1B 72.95(18) 5_566 .
K2 Br1A K3 Br1B -72.95(18) 2_556 .
K2 Br1A K3 V2 -107.05(18) 5_566 .
K2 Br1A K3 V2 -72.95(18) 2_556 5_665
K2 Br1A K3 V2 72.95(18) 5_566 5_665
K2 Br1A K3 V2 107.05(18) 2_556 .
K2 Br1A K3 F1 173.5(2) 2_556 6_565
K2 Br1A K3 F1 -40.64(16) 5_566 6_565
K2 Br1A K3 F1 40.64(16) 2_556 .
K2 Br1A K3 F1 -173.5(2) 5_566 .
K2 Br1A K3 F6 154.84(11) 2_556 6_565
K2 Br1A K3 F6 59.3(3) 2_556 .
K2 Br1A K3 F6 -154.84(11) 5_566 .
K2 Br1A K3 F6 -59.3(3) 5_566 6_565
K2 Br1A K3 F7 -44.5(2) 2_556 2_655
K2 Br1A K3 F7 -101.42(17) 2_556 5_665
K2 Br1A K3 F7 44.5(2) 5_566 5_665
K2 Br1A K3 F7 101.42(17) 5_566 2_655
K2 Br1A K3 F8 72.95(18) 5_566 .
K2 Br1A K3 F8 -72.95(18) 2_556 .
K2 Br1A K3 O2 -107.05(18) 5_566 5_666
K2 Br1A K3 O2 107.05(18) 2_556 5_666
K2 V1 K2 Br1A 170.60(4) 7_566 5_566
K2 V1 K2 V1 0.0 7_566 7_566
K2 V1 K2 F1 -113.47(7) 7_566 .
K2 V1 K2 F2 28.05(3) 7_566 7_566
K2 V1 K2 F3 -28.21(3) 7_566 7_566
K2 V1 K2 F4 98.20(4) 7_566 2_556
K2 V1 K2 F4 114.82(7) 7_566 .
K2 V1 K2 F5 0.0 7_566 .
K2 V1 K2 F7 -83.74(5) 7_566 2_656
K2 V1 K2 O1 0.39(7) 7_566 1_556
K2 V1 K2 O2 -122.28(5) 7_566 5_666
K2 V1 F1 K1 -100.34(6) . .
K2 V1 F1 K1 -10.97(7) 7_566 .
K2 V1 F1 K2 89.37(5) 7_566 .
K2 V1 F1 K3 -134.44(6) 7_566 .
K2 V1 F1 K3 136.19(10) . .
K2 V1 F2 K1 97.95(7) 7_566 .
K2 V1 F2 K1 8.41(8) . .
K2 V1 F2 K2 -89.54(5) . 7_566
K2 V1 F2 K4 -159.39(11) 7_566 .
K2 V1 F2 K4 111.07(7) . .
K2 V1 F3 K1 -12.33(6) . 7_566
K2 V1 F3 K1 -102.75(7) 7_566 7_566
K2 V1 F3 K2 90.42(5) . 7_566
K2 V1 F3 K4 155.76(15) 7_566 7_565
K2 V1 F3 K4 -113.82(10) . 7_565
K2 V1 F4 K1 95.42(7) . 7_566
K2 V1 F4 K1 7.91(8) 7_566 7_566
K2 V1 F4 K2 -140.99(17) . 2_556
K2 V1 F4 K2 131.51(12) 7_566 2_556
K2 V1 F4 K2 -87.51(6) 7_566 .
K2 V1 F5 K1 -85.870(16) 7_566 .
K2 V1 F5 K1 -85.869(16) . 7_566
K2 V1 F5 K1 94.131(16) 7_566 7_566
K2 V1 F5 K1 94.131(16) . .
K2 V1 F5 K2 180.0 . 7_566
K2 V1 F5 K2 180.0 7_566 .
K2 V1 O1 K2 6.0(4) 7_566 1_554
K2 V1 O1 K2 -176.2(3) . 1_554
K2 V2 K3 Br1A 75.53(3) 5_666 .
K2 V2 K3 Br1A -75.53(3) 2_656 .
K2 V2 K3 Br1B 104.47(3) 2_656 .
K2 V2 K3 Br1B -104.47(3) 5_666 .
K2 V2 K3 V2 -104.47(3) 5_666 5_665
K2 V2 K3 V2 104.47(3) 2_656 5_665
K2 V2 K3 F1 138.90(4) 5_666 .
K2 V2 K3 F1 -12.17(5) 2_656 .
K2 V2 K3 F1 12.17(5) 5_666 6_565
K2 V2 K3 F1 -138.90(4) 2_656 6_565
K2 V2 K3 F6 -144.38(7) 2_656 6_565
K2 V2 K3 F6 -6.69(7) 2_656 .
K2 V2 K3 F6 144.38(7) 5_666 .
K2 V2 K3 F6 6.69(7) 5_666 6_565
K2 V2 K3 F7 -131.07(4) 5_666 2_655
K2 V2 K3 F7 77.86(4) 2_656 2_655
K2 V2 K3 F7 -77.86(4) 5_666 5_665
K2 V2 K3 F7 131.07(4) 2_656 5_665
K2 V2 K3 F8 104.47(3) 2_656 .
K2 V2 K3 F8 -104.47(3) 5_666 .
K2 V2 K3 O2 75.53(3) 5_666 5_666
K2 V2 K3 O2 -75.53(3) 2_656 5_666
K2 V2 K4 V2 150.50(2) 2_656 5_665
K2 V2 K4 V2 94.53(4) 5_666 5_665
K2 V2 K4 K1 -69.187(12) 2_656 .
K2 V2 K4 K1 -125.16(4) 5_666 .
K2 V2 K4 F2 -6.29(6) 5_666 2_655
K2 V2 K4 F2 49.69(4) 2_656 2_655
K2 V2 K4 F2 -149.19(5) 5_666 .
K2 V2 K4 F2 -93.21(4) 2_656 .
K2 V2 K4 F3 116.05(8) 5_666 7_565
K2 V2 K4 F3 172.03(7) 2_656 7_565
K2 V2 K4 F3 -74.94(5) 5_666 8_565
K2 V2 K4 F3 -18.96(4) 2_656 8_565
K2 V2 K4 F6 67.28(5) 5_666 2_655
K2 V2 K4 F6 -96.26(7) 2_656 .
K2 V2 K4 F6 -152.24(8) 5_666 .
K2 V2 K4 F6 123.25(3) 2_656 2_655
K2 V2 K4 F7 178.13(3) 2_656 2_655
K2 V2 K4 F7 122.15(5) 5_666 2_655
K2 V2 K4 F7 38.57(6) 2_656 .
K2 V2 K4 F7 -17.41(7) 5_666 .
K2 V2 K4 F8 94.53(4) 5_666 .
K2 V2 K4 F8 150.50(2) 2_656 .
K2 V2 F6 K1 45.4(2) 5_666 .
K2 V2 F6 K1 -29.18(11) 2_656 .
K2 V2 F6 K3 175.22(5) 2_656 .
K2 V2 F6 K3 -110.25(10) 5_666 .
K2 V2 F6 K4 75.24(4) 2_656 .
K2 V2 F6 K4 149.77(8) 5_666 .
K2 V2 F7 K2 -71.68(6) 5_666 2_656
K2 V2 F7 K3 145.40(9) 2_656 5_665
K2 V2 F7 K3 73.72(5) 5_666 5_665
K2 V2 F7 K4 -116.77(8) 2_656 .
K2 V2 F7 K4 171.55(3) 5_666 .
K2 V2 F8 K3 124.64(2) 5_666 .
K2 V2 F8 K3 -124.64(2) 2_656 .
K2 V2 F8 K3 -55.36(2) 5_666 5_665
K2 V2 F8 K3 55.36(2) 2_656 5_665
K2 V2 F8 K4 145.36(2) 2_656 5_665
K2 V2 F8 K4 34.64(2) 5_666 5_665
K2 V2 F8 K4 -145.36(2) 5_666 .
K2 V2 F8 K4 -34.64(2) 2_656 .
K2 V2 O2 K2 -111.16(12) 2_656 5_666
K2 V2 O2 K2 111.16(12) 5_666 2_656
K2 V2 O2 K3 -124.42(6) 5_666 5_666
K2 V2 O2 K3 124.42(6) 2_656 5_666
K3 V1 K2 Br1A -52.11(4) . 5_566
K3 V1 K2 V1 137.285(19) . 7_566
K3 V1 K2 F1 23.82(6) . .
K3 V1 K2 F2 165.33(3) . 7_566
K3 V1 K2 F3 109.08(4) . 7_566
K3 V1 K2 F4 -124.51(4) . 2_556
K3 V1 K2 F4 -107.89(7) . .
K3 V1 K2 F5 137.286(19) . .
K3 V1 K2 F7 53.54(5) . 2_656
K3 V1 K2 O1 137.68(8) . 1_556
K3 V1 K2 O2 15.00(5) . 5_666
K3 V1 F1 K1 123.48(10) . .
K3 V1 F1 K2 -136.19(10) . .
K3 V1 F2 K1 -68.36(5) . .
K3 V1 F2 K2 -166.32(4) . 7_566
K3 V1 F2 K4 34.30(7) . .
K3 V1 F3 K1 135.69(15) . 7_566
K3 V1 F3 K2 -121.56(15) . 7_566
K3 V1 F3 K4 34.2(3) . 7_565
K3 V1 F4 K1 164.89(4) . 7_566
K3 V1 F4 K2 -71.51(14) . 2_556
K3 V1 F4 K2 69.48(5) . .
K3 V1 F5 K1 -134.15(2) . 7_566
K3 V1 F5 K1 45.85(2) . .
K3 V1 F5 K2 -48.28(2) . .
K3 V1 F5 K2 131.72(2) . 7_566
K3 V1 O1 K2 -126.6(4) . 1_554
K3 V2 K3 Br1A 180.0 5_665 .
K3 V2 K3 Br1B 0.0 5_665 .
K3 V2 K3 V2 0.0 5_665 5_665
K3 V2 K3 F1 116.63(4) 5_665 6_565
K3 V2 K3 F1 -116.63(4) 5_665 .
K3 V2 K3 F6 -111.15(7) 5_665 .
K3 V2 K3 F6 111.15(7) 5_665 6_565
K3 V2 K3 F7 -26.60(3) 5_665 2_655
K3 V2 K3 F7 26.60(3) 5_665 5_665
K3 V2 K3 F8 0.0 5_665 .
K3 V2 K3 O2 180.0 5_665 5_666
K3 V2 K4 V2 -60.932(17) . 5_665
K3 V2 K4 V2 59.038(17) 5_665 5_665
K3 V2 K4 K1 -160.653(16) 5_665 .
K3 V2 K4 K1 79.377(15) . .
K3 V2 K4 F2 -41.78(4) 5_665 2_655
K3 V2 K4 F2 -161.75(4) . 2_655
K3 V2 K4 F2 55.35(4) . .
K3 V2 K4 F2 175.32(4) 5_665 .
K3 V2 K4 F3 80.56(8) 5_665 7_565
K3 V2 K4 F3 129.60(4) . 8_565
K3 V2 K4 F3 -39.41(8) . 7_565
K3 V2 K4 F3 -110.43(4) 5_665 8_565
K3 V2 K4 F6 31.79(3) 5_665 2_655
K3 V2 K4 F6 172.27(7) 5_665 .
K3 V2 K4 F6 52.30(7) . .
K3 V2 K4 F6 -88.18(3) . 2_655
K3 V2 K4 F7 -33.30(4) . 2_655
K3 V2 K4 F7 86.67(4) 5_665 2_655
K3 V2 K4 F7 -172.86(7) . .
K3 V2 K4 F7 -52.89(7) 5_665 .
K3 V2 K4 F8 59.038(17) 5_665 .
K3 V2 K4 F8 -60.931(17) . .
K3 V2 F6 K1 -112.65(11) 5_665 .
K3 V2 F6 K1 155.60(15) . .
K3 V2 F6 K3 91.75(5) 5_665 .
K3 V2 F6 K4 -99.98(7) . .
K3 V2 F6 K4 -8.23(7) 5_665 .
K3 V2 F7 K2 -145.40(9) 5_665 2_656
K3 V2 F7 K2 124.55(5) . 2_656
K3 V2 F7 K3 -90.05(5) . 5_665
K3 V2 F7 K4 7.78(7) . .
K3 V2 F7 K4 97.83(6) 5_665 .
K3 V2 F8 K3 180.0 . 5_665
K3 V2 F8 K3 180.0 5_665 .
K3 V2 F8 K4 90.00(1) . .
K3 V2 F8 K4 90.00(1) 5_665 5_665
K3 V2 F8 K4 -90.00(1) . 5_665
K3 V2 F8 K4 -90.00(1) 5_665 .
K3 V2 O2 K2 55.58(6) 5_665 2_656
K3 V2 O2 K2 124.42(6) . 5_666
K3 V2 O2 K2 -55.58(6) 5_665 5_666
K3 V2 O2 K2 -124.42(6) . 2_656
K3 V2 O2 K3 0.0 . 5_666
K3 V2 O2 K3 180.0 5_665 5_666
K4 V1 K2 Br1A -96.35(4) . 5_566
K4 V1 K2 V1 93.05(2) . 7_566
K4 V1 K2 F1 -20.42(7) . .
K4 V1 K2 F2 121.10(3) . 7_566
K4 V1 K2 F3 64.84(4) . 7_566
K4 V1 K2 F4 -168.75(4) . 2_556
K4 V1 K2 F4 -152.13(7) . .
K4 V1 K2 F5 93.05(2) . .
K4 V1 K2 F7 9.31(5) . 2_656
K4 V1 K2 O1 93.44(8) . 1_556
K4 V1 K2 O2 -29.23(5) . 5_666
K4 V1 F1 K1 62.54(4) . .
K4 V1 F1 K2 162.88(5) . .
K4 V1 F1 K3 -60.93(7) . .
K4 V1 F2 K1 -102.66(10) . .
K4 V1 F2 K2 159.39(11) . 7_566
K4 V1 F3 K1 -162.16(3) . 7_566
K4 V1 F3 K2 -59.41(6) . 7_566
K4 V1 F3 K4 96.35(11) . 7_565
K4 V1 F4 K1 178.70(8) . 7_566
K4 V1 F4 K2 83.28(14) . .
K4 V1 F4 K2 -57.7(2) . 2_556
K4 V1 F5 K1 -23.606(19) . .
K4 V1 F5 K1 156.395(19) . 7_566
K4 V1 F5 K2 62.264(19) . 7_566
K4 V1 F5 K2 -117.737(19) . .
K4 V1 O1 K2 -57.9(3) . 1_554
K4 V2 K3 Br1A 120.650(10) 5_665 .
K4 V2 K3 Br1A -120.650(10) . .
K4 V2 K3 Br1B 59.350(10) . .
K4 V2 K3 Br1B -59.350(10) 5_665 .
K4 V2 K3 V2 -59.350(10) 5_665 5_665
K4 V2 K3 V2 59.350(10) . 5_665
K4 V2 K3 F1 175.98(4) . 6_565
K4 V2 K3 F1 57.28(4) 5_665 6_565
K4 V2 K3 F1 -175.98(4) 5_665 .
K4 V2 K3 F1 -57.28(4) . .
K4 V2 K3 F6 51.80(7) 5_665 6_565
K4 V2 K3 F6 -170.50(7) 5_665 .
K4 V2 K3 F6 -51.80(7) . .
K4 V2 K3 F6 170.50(7) . 6_565
K4 V2 K3 F7 32.75(3) . 2_655
K4 V2 K3 F7 -32.75(3) 5_665 5_665
K4 V2 K3 F7 85.95(3) . 5_665
K4 V2 K3 F7 -85.95(3) 5_665 2_655
K4 V2 K3 F8 -59.350(10) 5_665 .
K4 V2 K3 F8 59.350(10) . .
K4 V2 K3 O2 120.650(10) 5_665 5_666
K4 V2 K3 O2 -120.650(10) . 5_666
K4 V2 K4 V2 0.0 5_665 5_665
K4 V2 K4 K1 140.308(17) 5_665 .
K4 V2 K4 F2 116.28(4) 5_665 .
K4 V2 K4 F2 -100.81(4) 5_665 2_655
K4 V2 K4 F3 21.53(8) 5_665 7_565
K4 V2 K4 F3 -169.47(4) 5_665 8_565
K4 V2 K4 F6 -27.25(3) 5_665 2_655
K4 V2 K4 F6 113.23(7) 5_665 .
K4 V2 K4 F7 -111.93(7) 5_665 .
K4 V2 K4 F7 27.63(3) 5_665 2_655
K4 V2 K4 F8 0.0 5_665 .
K4 V2 F6 K1 -104.42(13) . .
K4 V2 F6 K1 165.91(9) 5_665 .
K4 V2 F6 K3 10.30(7) 5_665 .
K4 V2 F6 K3 99.98(7) . .
K4 V2 F6 K4 -89.67(6) 5_665 .
K4 V2 F7 K2 -152.32(4) 5_665 2_656
K4 V2 F7 K2 116.77(8) . 2_656
K4 V2 F7 K3 -97.83(6) . 5_665
K4 V2 F7 K3 -6.92(7) 5_665 5_665
K4 V2 F7 K4 90.91(5) 5_665 .
K4 V2 F8 K3 90.00(1) . 5_665
K4 V2 F8 K3 -90.00(1) . .
K4 V2 F8 K3 90.00(1) 5_665 .
K4 V2 F8 K3 -90.00(1) 5_665 5_665
K4 V2 F8 K4 180.0 5_665 .
K4 V2 F8 K4 180.0 . 5_665
K4 V2 O2 K2 145.29(3) 5_665 2_656
K4 V2 O2 K2 -145.29(3) . 5_666
K4 V2 O2 K2 -34.13(14) . 2_656
K4 V2 O2 K2 34.13(14) 5_665 5_666
K4 V2 O2 K3 -90.29(8) 5_665 5_666
K4 V2 O2 K3 90.29(8) . 5_666
F1 V1 K2 Br1A -75.93(7) . 5_566
F1 V1 K2 V1 113.47(7) . 7_566
F1 V1 K2 F2 141.51(7) . 7_566
F1 V1 K2 F3 85.26(7) . 7_566
F1 V1 K2 F4 -131.71(10) . .
F1 V1 K2 F4 -148.33(7) . 2_556
F1 V1 K2 F5 113.47(7) . .
F1 V1 K2 F7 29.72(8) . 2_656
F1 V1 K2 O1 113.86(10) . 1_556
F1 V1 K2 O2 -8.82(8) . 5_666
F1 V1 F2 K1 -33.58(7) . .
F1 V1 F2 K2 -131.53(7) . 7_566
F1 V1 F2 K4 69.08(9) . .
F1 V1 F3 K1 -52.2(3) . 7_566
F1 V1 F3 K2 50.6(3) . 7_566
F1 V1 F3 K4 -153.67(19) . 7_565
F1 V1 F4 K1 130.72(7) . 7_566
F1 V1 F4 K2 -105.68(14) . 2_556
F1 V1 F4 K2 35.30(7) . .
F1 V1 F5 K1 -131.61(5) . 7_566
F1 V1 F5 K1 48.39(5) . .
F1 V1 F5 K2 134.26(5) . 7_566
F1 V1 F5 K2 -45.75(5) . .
F1 V1 O1 K2 -129.4(3) . 1_554
F1 K1 K4 V2 89.81(4) 2_656 5_665
F1 K1 K4 V2 41.87(4) 2_656 .
F1 K1 K4 V2 -90.61(4) . .
F1 K1 K4 V2 -42.67(4) . 5_665
F1 K1 K4 F2 -71.57(6) 2_656 2_655
F1 K1 K4 F2 -171.52(6) 2_656 .
F1 K1 K4 F2 56.00(6) . .
F1 K1 K4 F2 155.95(5) . 2_655
F1 K1 K4 F3 59.16(6) . 7_565
F1 K1 K4 F3 174.44(6) . 8_565
F1 K1 K4 F3 -53.08(6) 2_656 8_565
F1 K1 K4 F3 -168.36(5) 2_656 7_565
F1 K1 K4 F6 60.51(6) 2_656 .
F1 K1 K4 F6 -71.97(6) . .
F1 K1 K4 F6 -63.18(8) . 2_655
F1 K1 K4 F6 69.30(7) 2_656 2_655
F1 K1 K4 F7 -119.23(5) . .
F1 K1 K4 F7 13.25(5) 2_656 .
F1 K1 K4 F7 118.14(5) 2_656 2_655
F1 K1 K4 F7 -14.34(5) . 2_655
F1 K1 K4 F8 -68.48(3) . .
F1 K1 K4 F8 64.00(3) 2_656 .
F1 K1 F1 V1 -160.24(7) 2_656 .
F1 K1 F1 K2 98.77(4) 2_656 .
F1 K1 F1 K3 -29.94(4) 2_656 .
F1 K1 F2 V1 141.05(8) 2_656 .
F1 K1 F2 V1 25.54(6) . .
F1 K1 F2 K2 126.54(7) . 7_566
F1 K1 F2 K2 -117.95(8) 2_656 7_566
F1 K1 F2 K4 -100.64(6) . .
F1 K1 F2 K4 14.87(11) 2_656 .
F1 K1 F5 V1 -149.75(12) 2_656 .
F1 K1 F5 V1 -36.18(4) . .
F1 K1 F5 V1 30.24(12) 2_656 7_566
F1 K1 F5 V1 143.82(4) . 7_566
F1 K1 F5 K2 -58.97(12) 2_656 .
F1 K1 F5 K2 -125.40(4) . 7_566
F1 K1 F5 K2 54.60(4) . .
F1 K1 F5 K2 121.03(12) 2_656 7_566
F1 K1 F6 V2 -163.42(14) . .
F1 K1 F6 V2 -11.63(12) 2_656 .
F1 K1 F6 K3 141.83(7) 2_656 .
F1 K1 F6 K3 -9.95(5) . .
F1 K1 F6 K4 88.30(5) . .
F1 K1 F6 K4 -119.91(5) 2_656 .
F1 K2 F4 V1 -27.53(6) . .
F1 K2 F4 K1 -133.61(6) . 7_566
F1 K2 F4 K2 130.10(8) . 2_556
F1 K2 F5 V1 -145.63(4) . 7_566
F1 K2 F5 V1 34.37(4) . .
F1 K2 F5 K1 125.55(4) . 7_566
F1 K2 F5 K1 -54.45(4) . .
F1 K3 F1 V1 -144.72(6) 6_565 .
F1 K3 F1 K1 97.92(8) 6_565 .
F1 K3 F1 K2 -17.69(12) 6_565 .
F1 K3 F6 V2 174.13(8) . .
F1 K3 F6 V2 55.20(8) 6_565 .
F1 K3 F6 K1 10.68(6) . .
F1 K3 F6 K1 -108.25(6) 6_565 .
F1 K3 F6 K4 -82.76(5) . .
F1 K3 F6 K4 158.32(5) 6_565 .
F1 K3 F8 V2 72.34(4) . .
F1 K3 F8 V2 -72.34(4) 6_565 .
F1 K3 F8 V2 -107.66(4) . 5_665
F1 K3 F8 V2 107.66(4) 6_565 5_665
F1 K3 F8 K4 17.66(4) 6_565 5_665
F1 K3 F8 K4 162.34(4) . 5_665
F1 K3 F8 K4 -17.66(4) . .
F1 K3 F8 K4 -162.34(4) 6_565 .
F2 V1 K2 Br1A -135.67(7) . 5_566
F2 V1 K2 V1 53.73(6) . 7_566
F2 V1 K2 F1 -59.74(9) . .
F2 V1 K2 F2 81.77(7) . 7_566
F2 V1 K2 F3 25.52(7) . 7_566
F2 V1 K2 F4 151.93(7) . 2_556
F2 V1 K2 F4 168.55(9) . .
F2 V1 K2 F5 53.73(6) . .
F2 V1 K2 F7 -30.02(8) . 2_656
F2 V1 K2 O1 54.12(10) . 1_556
F2 V1 K2 O2 -68.56(7) . 5_666
F2 V1 F1 K1 30.18(6) . .
F2 V1 F1 K2 130.51(7) . .
F2 V1 F1 K3 -93.30(9) . .
F2 V1 F3 K1 -134.45(6) . 7_566
F2 V1 F3 K2 -31.70(7) . 7_566
F2 V1 F3 K4 124.06(12) . 7_565
F2 V1 F4 K1 55.2(3) . 7_566
F2 V1 F4 K2 -40.2(3) . .
F2 V1 F4 K2 178.8(2) . 2_556
F2 V1 F5 K1 -40.22(5) . .
F2 V1 F5 K1 139.79(5) . 7_566
F2 V1 F5 K2 45.65(5) . 7_566
F2 V1 F5 K2 -134.35(5) . .
F2 V1 O1 K2 -40.5(3) . 1_554
F2 K1 K4 V2 -98.66(5) . 5_665
F2 K1 K4 V2 83.96(7) 2_656 .
F2 K1 K4 V2 -146.61(5) . .
F2 K1 K4 V2 131.91(7) 2_656 5_665
F2 K1 K4 F2 99.96(9) . 2_655
F2 K1 K4 F2 -29.48(6) 2_656 2_655
F2 K1 K4 F2 -129.43(11) 2_656 .
F2 K1 K4 F3 -10.98(8) 2_656 8_565
F2 K1 K4 F3 -126.27(8) 2_656 7_565
F2 K1 K4 F3 3.16(6) . 7_565
F2 K1 K4 F3 118.45(7) . 8_565
F2 K1 K4 F6 102.60(8) 2_656 .
F2 K1 K4 F6 -119.18(8) . 2_655
F2 K1 K4 F6 111.39(9) 2_656 2_655
F2 K1 K4 F6 -127.96(7) . .
F2 K1 K4 F7 -175.22(6) . .
F2 K1 K4 F7 55.34(8) 2_656 .
F2 K1 K4 F7 160.23(7) 2_656 2_655
F2 K1 K4 F7 -70.34(6) . 2_655
F2 K1 K4 F8 -124.48(5) . .
F2 K1 K4 F8 106.09(7) 2_656 .
F2 K1 F1 V1 -24.89(6) . .
F2 K1 F1 V1 114.18(9) 2_656 .
F2 K1 F1 K2 13.19(11) 2_656 .
F2 K1 F1 K2 -125.88(7) . .
F2 K1 F1 K3 105.41(8) . .
F2 K1 F1 K3 -115.52(9) 2_656 .
F2 K1 F2 V1 -112.05(7) 2_656 .
F2 K1 F2 K2 -11.05(3) 2_656 7_566
F2 K1 F2 K4 121.77(4) 2_656 .
F2 K1 F5 V1 178.46(4) 2_656 .
F2 K1 F5 V1 32.37(4) . .
F2 K1 F5 V1 -1.54(4) 2_656 7_566
F2 K1 F5 V1 -147.64(4) . 7_566
F2 K1 F5 K2 -56.85(4) . 7_566
F2 K1 F5 K2 89.24(4) 2_656 7_566
F2 K1 F5 K2 -90.76(4) 2_656 .
F2 K1 F5 K2 123.15(4) . .
F2 K1 F6 V2 142.54(13) . .
F2 K1 F6 V2 -20.69(15) 2_656 .
F2 K1 F6 K3 132.78(6) 2_656 .
F2 K1 F6 K3 -63.99(6) . .
F2 K1 F6 K4 -128.97(5) 2_656 .
F2 K1 F6 K4 34.26(4) . .
F2 K2 F1 V1 -41.15(7) 7_566 .
F2 K2 F1 K1 59.83(6) 7_566 .
F2 K2 F1 K3 -177.86(6) 7_566 .
F2 K2 F4 V1 90.88(7) 7_566 .
F2 K2 F4 K1 -15.21(4) 7_566 7_566
F2 K2 F4 K2 -111.49(6) 7_566 2_556
F2 K2 F5 V1 34.91(4) 7_566 7_566
F2 K2 F5 V1 -145.09(4) 7_566 .
F2 K2 F5 K1 -53.91(4) 7_566 7_566
F2 K2 F5 K1 126.09(4) 7_566 .
F2 K4 F2 V1 139.77(10) 2_655 .
F2 K4 F2 K1 -109.77(4) 2_655 .
F2 K4 F2 K2 -12.10(5) 2_655 7_566
F2 K4 F6 V2 -177.05(7) . .
F2 K4 F6 V2 -52.22(11) 2_655 .
F2 K4 F6 K1 -34.41(4) . .
F2 K4 F6 K1 90.42(8) 2_655 .
F2 K4 F6 K3 80.48(5) . .
F2 K4 F6 K3 -154.69(7) 2_655 .
F2 K4 F7 V2 -170.38(7) 2_655 .
F2 K4 F7 V2 60.96(8) . .
F2 K4 F7 K2 73.15(6) 2_655 2_656
F2 K4 F7 K2 -55.51(8) . 2_656
F2 K4 F7 K3 164.15(5) . 5_665
F2 K4 F7 K3 -67.19(5) 2_655 5_665
F2 K4 F8 V2 -79.44(4) . .
F2 K4 F8 V2 100.56(4) 2_655 .
F2 K4 F8 V2 -79.44(4) 2_655 5_665
F2 K4 F8 V2 100.56(4) . 5_665
F2 K4 F8 K3 9.00(4) . .
F2 K4 F8 K3 -171.00(4) . 5_665
F2 K4 F8 K3 9.00(4) 2_655 5_665
F2 K4 F8 K3 -171.00(4) 2_655 .
F3 V1 K2 Br1A 118.70(7) . 5_566
F3 V1 K2 V1 -51.90(5) . 7_566
F3 V1 K2 F1 -165.37(9) . .
F3 V1 K2 F2 -23.86(6) . 7_566
F3 V1 K2 F3 -80.11(7) . 7_566
F3 V1 K2 F4 46.30(7) . 2_556
F3 V1 K2 F4 62.92(9) . .
F3 V1 K2 F5 -51.90(5) . .
F3 V1 K2 F7 -135.65(7) . 2_656
F3 V1 K2 O1 -51.51(10) . 1_556
F3 V1 K2 O2 -174.18(7) . 5_666
F3 V1 F1 K1 -52.5(3) . .
F3 V1 F1 K2 47.9(3) . .
F3 V1 F1 K3 -175.94(19) . .
F3 V1 F2 K1 128.81(7) . .
F3 V1 F2 K2 30.86(7) . 7_566
F3 V1 F2 K4 -128.53(9) . .
F3 V1 F4 K1 -31.69(7) . 7_566
F3 V1 F4 K2 91.91(14) . 2_556
F3 V1 F4 K2 -127.11(7) . .
F3 V1 F5 K1 48.42(5) . 7_566
F3 V1 F5 K1 -131.58(5) . .
F3 V1 F5 K2 134.29(5) . .
F3 V1 F5 K2 -45.71(5) . 7_566
F3 V1 O1 K2 50.7(3) . 1_554
F3 K1 K4 V2 142.89(5) 8_565 5_665
F3 K1 K4 V2 94.95(5) 8_565 .
F3 K1 K4 V2 -118.22(7) 7_566 .
F3 K1 K4 V2 -70.28(7) 7_566 5_665
F3 K1 K4 F2 28.38(8) 7_566 .
F3 K1 K4 F2 128.34(7) 7_566 2_655
F3 K1 K4 F2 -118.45(7) 8_565 .
F3 K1 K4 F2 -18.49(6) 8_565 2_655
F3 K1 K4 F3 31.55(6) 7_566 7_565
F3 K1 K4 F3 146.83(11) 7_566 8_565
F3 K1 K4 F3 -115.28(9) 8_565 7_565
F3 K1 K4 F6 113.59(7) 8_565 .
F3 K1 K4 F6 -90.79(10) 7_566 2_655
F3 K1 K4 F6 122.38(8) 8_565 2_655
F3 K1 K4 F6 -99.58(8) 7_566 .
F3 K1 K4 F7 66.33(6) 8_565 .
F3 K1 K4 F7 -41.95(8) 7_566 2_655
F3 K1 K4 F7 171.22(6) 8_565 2_655
F3 K1 K4 F7 -146.84(7) 7_566 .
F3 K1 K4 F8 -96.09(7) 7_566 .
F3 K1 K4 F8 117.08(5) 8_565 .
F3 K1 F1 V1 92.10(7) 7_566 .
F3 K1 F1 V1 -67.70(7) 8_565 .
F3 K1 F1 K2 -168.68(5) 8_565 .
F3 K1 F1 K2 -8.88(4) 7_566 .
F3 K1 F1 K3 62.60(7) 8_565 .
F3 K1 F1 K3 -137.60(7) 7_566 .
F3 K1 F2 V1 163.77(8) 8_565 .
F3 K1 F2 V1 -37.16(8) 7_566 .
F3 K1 F2 K2 63.83(5) 7_566 7_566
F3 K1 F2 K2 -95.23(5) 8_565 7_566
F3 K1 F2 K4 -163.35(5) 7_566 .
F3 K1 F2 K4 37.59(4) 8_565 .
F3 K1 F5 V1 58.71(4) 8_565 .
F3 K1 F5 V1 -143.78(4) 7_566 .
F3 K1 F5 V1 36.22(4) 7_566 7_566
F3 K1 F5 V1 -121.29(4) 8_565 7_566
F3 K1 F5 K2 -30.50(4) 8_565 7_566
F3 K1 F5 K2 -53.00(4) 7_566 .
F3 K1 F5 K2 149.50(4) 8_565 .
F3 K1 F5 K2 127.00(4) 7_566 7_566
F3 K1 F6 V2 68.33(12) 8_565 .
F3 K1 F6 V2 -120.80(11) 7_566 .
F3 K1 F6 K3 -138.21(7) 8_565 .
F3 K1 F6 K3 32.67(9) 7_566 .
F3 K1 F6 K4 -39.95(4) 8_565 .
F3 K1 F6 K4 130.92(5) 7_566 .
F3 K2 F1 V1 -91.43(7) 7_566 .
F3 K2 F1 K1 9.54(5) 7_566 .
F3 K2 F1 K3 131.85(7) 7_566 .
F3 K2 F4 V1 39.05(8) 7_566 .
F3 K2 F4 K1 -67.03(5) 7_566 7_566
F3 K2 F4 K2 -163.32(5) 7_566 2_556
F3 K2 F5 V1 144.31(4) 7_566 .
F3 K2 F5 V1 -35.69(4) 7_566 7_566
F3 K2 F5 K1 55.48(4) 7_566 .
F3 K2 F5 K1 -124.52(4) 7_566 7_566
F3 K4 F2 V1 72.33(9) 7_565 .
F3 K4 F2 V1 -153.67(9) 8_565 .
F3 K4 F2 K1 -177.21(6) 7_565 .
F3 K4 F2 K1 -43.21(5) 8_565 .
F3 K4 F2 K2 -79.54(8) 7_565 7_566
F3 K4 F2 K2 54.46(8) 8_565 7_566
F3 K4 F6 V2 -96.59(7) 8_565 .
F3 K4 F6 V2 130.43(8) 7_565 .
F3 K4 F6 K1 46.05(5) 8_565 .
F3 K4 F6 K1 -86.93(8) 7_565 .
F3 K4 F6 K3 27.96(10) 7_565 .
F3 K4 F6 K3 160.94(6) 8_565 .
F3 K4 F7 V2 -111.29(13) 7_565 .
F3 K4 F7 V2 114.66(8) 8_565 .
F3 K4 F7 K2 132.24(12) 7_565 2_656
F3 K4 F7 K2 -1.81(5) 8_565 2_656
F3 K4 F7 K3 -142.15(6) 8_565 5_665
F3 K4 F7 K3 -8.10(15) 7_565 5_665
F3 K4 F8 V2 11.60(4) 8_565 .
F3 K4 F8 V2 -168.40(4) 7_565 .
F3 K4 F8 V2 -168.40(4) 8_565 5_665
F3 K4 F8 V2 11.60(4) 7_565 5_665
F3 K4 F8 K3 100.05(4) 8_565 .
F3 K4 F8 K3 -79.95(4) 8_565 5_665
F3 K4 F8 K3 -79.95(4) 7_565 .
F3 K4 F8 K3 100.05(4) 7_565 5_665
F4 V1 K2 Br1A 55.78(8) . 5_566
F4 V1 K2 V1 -114.82(7) . 7_566
F4 V1 K2 F1 131.71(10) . .
F4 V1 K2 F2 -86.78(8) . 7_566
F4 V1 K2 F3 -143.03(8) . 7_566
F4 V1 K2 F4 -16.62(5) . 2_556
F4 V1 K2 F5 -114.82(7) . .
F4 V1 K2 F7 161.43(8) . 2_656
F4 V1 K2 O1 -114.43(10) . 1_556
F4 V1 K2 O2 122.90(8) . 5_666
F4 V1 F1 K1 -134.62(7) . .
F4 V1 F1 K2 -34.29(7) . .
F4 V1 F1 K3 101.90(9) . .
F4 V1 F2 K1 42.0(3) . .
F4 V1 F2 K2 -55.9(3) . 7_566
F4 V1 F2 K4 144.7(2) . .
F4 V1 F3 K1 29.87(6) . 7_566
F4 V1 F3 K2 132.62(7) . 7_566
F4 V1 F3 K4 -71.62(12) . 7_565
F4 V1 F5 K1 137.88(5) . .
F4 V1 F5 K1 -42.12(5) . 7_566
F4 V1 F5 K2 43.75(5) . .
F4 V1 F5 K2 -136.25(5) . 7_566
F4 V1 O1 K2 141.0(3) . 1_554
F4 K1 K4 V2 175.91(4) 7_566 .
F4 K1 K4 V2 141.94(3) 8_565 .
F4 K1 K4 V2 -170.11(3) 8_565 5_665
F4 K1 K4 V2 -136.15(4) 7_566 5_665
F4 K1 K4 F2 28.51(5) 8_565 2_655
F4 K1 K4 F2 -71.45(6) 8_565 .
F4 K1 K4 F2 -37.49(6) 7_566 .
F4 K1 K4 F2 62.47(5) 7_566 2_655
F4 K1 K4 F3 -68.29(5) 8_565 7_565
F4 K1 K4 F3 -34.32(6) 7_566 7_565
F4 K1 K4 F3 47.00(6) 8_565 8_565
F4 K1 K4 F3 80.96(6) 7_566 8_565
F4 K1 K4 F6 -156.66(8) 7_566 2_655
F4 K1 K4 F6 169.37(7) 8_565 2_655
F4 K1 K4 F6 160.59(5) 8_565 .
F4 K1 K4 F6 -165.45(6) 7_566 .
F4 K1 K4 F7 -141.79(5) 8_565 2_655
F4 K1 K4 F7 113.33(4) 8_565 .
F4 K1 K4 F7 -107.82(5) 7_566 2_655
F4 K1 K4 F7 147.29(5) 7_566 .
F4 K1 K4 F8 -161.96(3) 7_566 .
F4 K1 K4 F8 164.08(3) 8_565 .
F4 K1 F1 V1 -10.73(8) 8_565 .
F4 K1 F1 V1 46.98(7) 7_566 .
F4 K1 F1 K2 -54.00(5) 7_566 .
F4 K1 F1 K2 -111.71(5) 8_565 .
F4 K1 F1 K3 119.58(6) 8_565 .
F4 K1 F1 K3 177.29(6) 7_566 .
F4 K1 F2 V1 -85.52(7) 7_566 .
F4 K1 F2 V1 -140.91(8) 8_565 .
F4 K1 F2 K2 15.47(4) 7_566 7_566
F4 K1 F2 K2 -39.92(4) 8_565 7_566
F4 K1 F2 K4 148.29(5) 7_566 .
F4 K1 F2 K4 92.91(5) 8_565 .
F4 K1 F5 V1 -82.40(3) 8_565 7_566
F4 K1 F5 V1 147.57(4) 7_566 .
F4 K1 F5 V1 -32.43(4) 7_566 7_566
F4 K1 F5 V1 97.60(3) 8_565 .
F4 K1 F5 K2 8.38(3) 8_565 7_566
F4 K1 F5 K2 -121.65(4) 7_566 .
F4 K1 F5 K2 -171.62(3) 8_565 .
F4 K1 F5 K2 58.35(4) 7_566 7_566
F4 K1 F6 V2 86.86(13) 8_565 .
F4 K1 F6 V2 152.29(12) 7_566 .
F4 K1 F6 K3 -119.68(6) 8_565 .
F4 K1 F6 K3 -54.25(18) 7_566 .
F4 K1 F6 K4 44.01(16) 7_566 .
F4 K1 F6 K4 -21.42(6) 8_565 .
F4 K2 F1 V1 27.08(6) . .
F4 K2 F1 V1 34.74(8) 2_556 .
F4 K2 F1 K1 135.72(5) 2_556 .
F4 K2 F1 K1 128.05(7) . .
F4 K2 F1 K3 -109.63(8) . .
F4 K2 F1 K3 -101.97(7) 2_556 .
F4 K2 F4 V1 160.65(5) 2_556 .
F4 K2 F4 K1 54.57(4) 2_556 7_566
F4 K2 F4 K2 -41.72(7) 2_556 2_556
F4 K2 F5 V1 -33.35(4) . .
F4 K2 F5 V1 97.98(4) 2_556 7_566
F4 K2 F5 V1 146.65(4) . 7_566
F4 K2 F5 V1 -82.02(4) 2_556 .
F4 K2 F5 K1 -122.17(4) . .
F4 K2 F5 K1 57.83(4) . 7_566
F4 K2 F5 K1 -170.84(4) 2_556 .
F4 K2 F5 K1 9.16(4) 2_556 7_566
F5 V1 K2 Br1A 170.60(4) . 5_566
F5 V1 K2 V1 0.0 . 7_566
F5 V1 K2 F1 -113.47(7) . .
F5 V1 K2 F2 28.05(3) . 7_566
F5 V1 K2 F3 -28.21(3) . 7_566
F5 V1 K2 F4 114.82(7) . .
F5 V1 K2 F4 98.20(4) . 2_556
F5 V1 K2 F7 -83.74(5) . 2_656
F5 V1 K2 O1 0.39(7) . 1_556
F5 V1 K2 O2 -122.28(5) . 5_666
F5 V1 F1 K1 -52.57(4) . .
F5 V1 F1 K2 47.76(4) . .
F5 V1 F1 K3 -176.05(8) . .
F5 V1 F2 K1 48.99(5) . .
F5 V1 F2 K2 -48.97(4) . 7_566
F5 V1 F2 K4 151.65(8) . .
F5 V1 F3 K1 -52.08(4) . 7_566
F5 V1 F3 K2 50.67(4) . 7_566
F5 V1 F3 K4 -153.56(12) . 7_565
F5 V1 F4 K1 48.25(4) . 7_566
F5 V1 F4 K2 171.85(14) . 2_556
F5 V1 F4 K2 -47.17(4) . .
F5 K1 K4 V2 -87.73(2) . 5_665
F5 K1 K4 V2 140.171(17) 2_656 5_665
F5 K1 K4 V2 92.227(15) 2_656 .
F5 K1 K4 V2 -135.679(18) . .
F5 K1 K4 F2 10.93(5) . .
F5 K1 K4 F2 110.89(4) . 2_655
F5 K1 K4 F2 -21.21(5) 2_656 2_655
F5 K1 K4 F2 -121.17(5) 2_656 .
F5 K1 K4 F3 14.09(5) . 7_565
F5 K1 K4 F3 -118.00(5) 2_656 7_565
F5 K1 K4 F3 129.38(5) . 8_565
F5 K1 K4 F3 -2.72(5) 2_656 8_565
F5 K1 K4 F6 -117.04(5) . .
F5 K1 K4 F6 119.66(7) 2_656 2_655
F5 K1 K4 F6 110.87(5) 2_656 .
F5 K1 K4 F6 -108.25(7) . 2_655
F5 K1 K4 F7 -59.41(4) . 2_655
F5 K1 K4 F7 63.61(3) 2_656 .
F5 K1 K4 F7 168.50(4) 2_656 2_655
F5 K1 K4 F7 -164.29(4) . .
F5 K1 K4 F8 -113.546(14) . .
F5 K1 K4 F8 114.360(13) 2_656 .
F5 K1 F1 V1 -62.81(15) 2_656 .
F5 K1 F1 V1 43.98(4) . .
F5 K1 F1 K2 -57.01(3) . .
F5 K1 F1 K2 -163.79(10) 2_656 .
F5 K1 F1 K3 67.50(14) 2_656 .
F5 K1 F1 K3 174.28(8) . .
F5 K1 F2 V1 -40.17(5) . .
F5 K1 F2 V1 -166.78(5) 2_656 .
F5 K1 F2 K2 -65.79(5) 2_656 7_566
F5 K1 F2 K2 60.83(3) . 7_566
F5 K1 F2 K4 -166.35(6) . .
F5 K1 F2 K4 67.04(5) 2_656 .
F5 K1 F5 V1 119.380(11) 2_656 .
F5 K1 F5 V1 -60.621(11) 2_656 7_566
F5 K1 F5 K2 -149.837(12) 2_656 .
F5 K1 F5 K2 30.163(12) 2_656 7_566
F5 K1 F6 V2 32.93(13) 2_656 .
F5 K1 F6 V2 -176.85(11) . .
F5 K1 F6 K3 -173.60(4) 2_656 .
F5 K1 F6 K3 -23.38(7) . .
F5 K1 F6 K4 -75.35(4) 2_656 .
F5 K1 F6 K4 74.87(4) . .
F5 K2 F1 V1 -41.62(4) . .
F5 K2 F1 K1 59.36(3) . .
F5 K2 F1 K3 -178.33(8) . .
F5 K2 F4 V1 41.04(5) . .
F5 K2 F4 K1 -65.04(3) . 7_566
F5 K2 F4 K2 -161.33(7) . 2_556
F6 V2 K3 Br1A 68.85(7) 6_565 .
F6 V2 K3 Br1A -68.85(7) . .
F6 V2 K3 Br1B 111.15(7) . .
F6 V2 K3 Br1B -111.15(7) 6_565 .
F6 V2 K3 V2 -111.15(7) 6_565 5_665
F6 V2 K3 V2 111.15(7) . 5_665
F6 V2 K3 F1 132.21(8) 6_565 .
F6 V2 K3 F1 5.48(7) 6_565 6_565
F6 V2 K3 F1 -5.48(7) . .
F6 V2 K3 F1 -132.21(8) . 6_565
F6 V2 K3 F6 -137.69(13) . 6_565
F6 V2 K3 F6 137.69(13) 6_565 .
F6 V2 K3 F7 -84.55(7) 6_565 5_665
F6 V2 K3 F7 84.55(7) . 2_655
F6 V2 K3 F7 -137.76(7) 6_565 2_655
F6 V2 K3 F7 137.76(7) . 5_665
F6 V2 K3 F8 -111.15(7) 6_565 .
F6 V2 K3 F8 111.15(7) . .
F6 V2 K3 O2 -68.85(7) . 5_666
F6 V2 K3 O2 68.85(7) 6_565 5_666
F6 V2 K4 V2 -52.67(6) 6_565 5_665
F6 V2 K4 V2 -113.23(7) . 5_665
F6 V2 K4 K1 87.64(6) 6_565 .
F6 V2 K4 K1 27.08(6) . .
F6 V2 K4 F2 -153.48(7) 6_565 2_655
F6 V2 K4 F2 3.05(7) . .
F6 V2 K4 F2 145.95(8) . 2_655
F6 V2 K4 F2 63.61(7) 6_565 .
F6 V2 K4 F3 77.30(7) . 8_565
F6 V2 K4 F3 -91.71(10) . 7_565
F6 V2 K4 F3 137.87(7) 6_565 8_565
F6 V2 K4 F3 -31.14(10) 6_565 7_565
F6 V2 K4 F6 -140.48(6) . 2_655
F6 V2 K4 F6 60.57(9) 6_565 .
F6 V2 K4 F6 -79.92(7) 6_565 2_655
F6 V2 K4 F7 -25.04(7) 6_565 2_655
F6 V2 K4 F7 -85.61(7) . 2_655
F6 V2 K4 F7 134.83(9) . .
F6 V2 K4 F7 -164.60(9) 6_565 .
F6 V2 K4 F8 -113.23(7) . .
F6 V2 K4 F8 -52.67(6) 6_565 .
F6 V2 F6 K1 124.90(9) 6_565 .
F6 V2 F6 K3 -30.70(9) 6_565 .
F6 V2 F6 K4 -130.68(4) 6_565 .
F6 V2 F7 K2 84.46(7) . 2_656
F6 V2 F7 K2 170.5(2) 6_565 2_656
F6 V2 F7 K3 -130.14(7) . 5_665
F6 V2 F7 K3 -44.1(3) 6_565 5_665
F6 V2 F7 K4 -32.31(7) . .
F6 V2 F7 K4 53.7(3) 6_565 .
F6 V2 F8 K3 -45.62(5) . .
F6 V2 F8 K3 -134.38(5) 6_565 5_665
F6 V2 F8 K3 134.38(5) . 5_665
F6 V2 F8 K3 45.62(5) 6_565 .
F6 V2 F8 K4 44.38(5) . .
F6 V2 F8 K4 -44.38(5) 6_565 5_665
F6 V2 F8 K4 -135.62(5) . 5_665
F6 V2 F8 K4 135.62(5) 6_565 .
F6 V2 O2 K2 78.76(9) 6_565 5_666
F6 V2 O2 K2 -78.76(9) . 2_656
F6 V2 O2 K2 170.08(7) . 5_666
F6 V2 O2 K2 -170.08(7) 6_565 2_656
F6 V2 O2 K3 45.66(5) . 5_666
F6 V2 O2 K3 -45.66(5) 6_565 5_666
F6 K1 K4 V2 -18.64(5) . .
F6 K1 K4 V2 29.30(5) . 5_665
F6 K1 K4 V2 23.02(4) 2_656 5_665
F6 K1 K4 V2 -24.92(4) 2_656 .
F6 K1 K4 F2 -138.36(6) 2_656 2_655
F6 K1 K4 F2 127.96(7) . .
F6 K1 K4 F2 -132.08(6) . 2_655
F6 K1 K4 F2 121.69(6) 2_656 .
F6 K1 K4 F3 124.85(6) 2_656 7_565
F6 K1 K4 F3 131.13(6) . 7_565
F6 K1 K4 F3 -113.59(7) . 8_565
F6 K1 K4 F3 -119.87(6) 2_656 8_565
F6 K1 K4 F6 2.51(3) 2_656 2_655
F6 K1 K4 F6 8.79(11) . 2_655
F6 K1 K4 F6 -6.28(8) 2_656 .
F6 K1 K4 F7 57.63(6) . 2_655
F6 K1 K4 F7 51.35(5) 2_656 2_655
F6 K1 K4 F7 -47.26(5) . .
F6 K1 K4 F7 -53.54(5) 2_656 .
F6 K1 K4 F8 3.49(4) . .
F6 K1 K4 F8 -2.79(4) 2_656 .
F6 K1 F1 V1 163.67(7) 2_656 .
F6 K1 F1 V1 -120.18(8) . .
F6 K1 F1 K2 138.83(6) . .
F6 K1 F1 K2 62.69(5) 2_656 .
F6 K1 F1 K3 -66.03(6) 2_656 .
F6 K1 F1 K3 10.12(5) . .
F6 K1 F2 V1 91.45(7) . .
F6 K1 F2 V1 36.72(10) 2_656 .
F6 K1 F2 K2 137.72(5) 2_656 7_566
F6 K1 F2 K2 -167.56(5) . 7_566
F6 K1 F2 K4 -89.46(6) 2_656 .
F6 K1 F2 K4 -34.74(5) . .
F6 K1 F5 V1 159.33(4) . 7_566
F6 K1 F5 V1 81.82(4) 2_656 7_566
F6 K1 F5 V1 -98.18(4) 2_656 .
F6 K1 F5 V1 -20.67(4) . .
F6 K1 F5 K2 70.11(4) . .
F6 K1 F5 K2 -7.40(4) 2_656 .
F6 K1 F5 K2 172.60(4) 2_656 7_566
F6 K1 F5 K2 -109.89(4) . 7_566
F6 K1 F6 V2 -77.54(12) 2_656 .
F6 K1 F6 K3 75.93(6) 2_656 .
F6 K1 F6 K4 174.18(7) 2_656 .
F6 K3 F1 V1 135.01(8) 6_565 .
F6 K3 F1 V1 107.54(9) . .
F6 K3 F1 K1 17.65(8) 6_565 .
F6 K3 F1 K1 -9.82(5) . .
F6 K3 F1 K2 -125.43(7) . .
F6 K3 F1 K2 -97.96(7) 6_565 .
F6 K3 F6 V2 24.09(7) 6_565 .
F6 K3 F6 K1 -139.37(4) 6_565 .
F6 K3 F6 K4 127.20(3) 6_565 .
F6 K3 F8 V2 -35.52(4) 6_565 .
F6 K3 F8 V2 35.52(4) . .
F6 K3 F8 V2 144.48(4) 6_565 5_665
F6 K3 F8 V2 -144.48(4) . 5_665
F6 K3 F8 K4 54.48(4) 6_565 5_665
F6 K3 F8 K4 -125.52(4) 6_565 .
F6 K3 F8 K4 125.52(4) . 5_665
F6 K3 F8 K4 -54.48(4) . .
F6 K4 F2 V1 -75.83(9) . .
F6 K4 F2 V1 28.08(14) 2_655 .
F6 K4 F2 K1 34.63(4) . .
F6 K4 F2 K1 138.54(7) 2_655 .
F6 K4 F2 K2 -123.79(9) 2_655 7_566
F6 K4 F2 K2 132.30(8) . 7_566
F6 K4 F6 V2 41.64(4) 2_655 .
F6 K4 F6 K1 -175.72(5) 2_655 .
F6 K4 F6 K3 -60.83(3) 2_655 .
F6 K4 F7 V2 -91.98(7) 2_655 .
F6 K4 F7 V2 25.57(6) . .
F6 K4 F7 K2 -90.90(7) . 2_656
F6 K4 F7 K2 151.55(6) 2_655 2_656
F6 K4 F7 K3 128.76(6) . 5_665
F6 K4 F7 K3 11.21(5) 2_655 5_665
F6 K4 F8 V2 145.58(4) . 5_665
F6 K4 F8 V2 -34.42(4) 2_655 5_665
F6 K4 F8 V2 -34.42(4) . .
F6 K4 F8 V2 145.58(4) 2_655 .
F6 K4 F8 K3 54.03(4) . .
F6 K4 F8 K3 54.02(4) 2_655 5_665
F6 K4 F8 K3 -125.97(4) . 5_665
F6 K4 F8 K3 -125.98(4) 2_655 .
F7 V2 K3 Br1A -126.92(6) . .
F7 V2 K3 Br1A 126.92(6) 6_565 .
F7 V2 K3 Br1B 53.08(6) . .
F7 V2 K3 Br1B -53.08(6) 6_565 .
F7 V2 K3 V2 53.08(6) . 5_665
F7 V2 K3 V2 -53.08(6) 6_565 5_665
F7 V2 K3 F1 169.71(7) . 6_565
F7 V2 K3 F1 -63.55(7) . .
F7 V2 K3 F1 -169.71(7) 6_565 .
F7 V2 K3 F1 63.55(7) 6_565 6_565
F7 V2 K3 F6 -58.07(9) . .
F7 V2 K3 F6 164.23(9) . 6_565
F7 V2 K3 F6 -164.23(9) 6_565 .
F7 V2 K3 F6 58.07(9) 6_565 6_565
F7 V2 K3 F7 -26.48(6) 6_565 5_665
F7 V2 K3 F7 79.68(7) . 5_665
F7 V2 K3 F7 -79.68(7) 6_565 2_655
F7 V2 K3 F7 26.48(6) . 2_655
F7 V2 K3 F8 53.08(6) . .
F7 V2 K3 F8 -53.08(6) 6_565 .
F7 V2 K3 O2 -126.92(6) . 5_666
F7 V2 K3 O2 126.92(6) 6_565 5_666
F7 V2 K4 V2 53.47(6) 6_565 5_665
F7 V2 K4 V2 111.93(7) . 5_665
F7 V2 K4 K1 -166.22(6) 6_565 .
F7 V2 K4 K1 -107.76(7) . .
F7 V2 K4 F2 169.75(7) 6_565 .
F7 V2 K4 F2 11.12(8) . 2_655
F7 V2 K4 F2 -47.34(7) 6_565 2_655
F7 V2 K4 F2 -131.79(7) . .
F7 V2 K4 F3 75.00(10) 6_565 7_565
F7 V2 K4 F3 133.46(10) . 7_565
F7 V2 K4 F3 -57.53(7) . 8_565
F7 V2 K4 F3 -116.00(7) 6_565 8_565
F7 V2 K4 F6 84.68(7) . 2_655
F7 V2 K4 F6 -134.83(9) . .
F7 V2 K4 F6 166.70(9) 6_565 .
F7 V2 K4 F6 26.22(7) 6_565 2_655
F7 V2 K4 F7 139.56(6) . 2_655
F7 V2 K4 F7 81.10(7) 6_565 2_655
F7 V2 K4 F7 -58.46(9) 6_565 .
F7 V2 K4 F8 53.47(6) 6_565 .
F7 V2 K4 F8 111.93(7) . .
F7 V2 F6 K1 -149.2(2) 6_565 .
F7 V2 F6 K1 -71.72(13) . .
F7 V2 F6 K3 132.67(7) . .
F7 V2 F6 K3 55.1(3) 6_565 .
F7 V2 F6 K4 -44.8(3) 6_565 .
F7 V2 F6 K4 32.69(7) . .
F7 V2 F7 K2 -111.81(6) 6_565 2_656
F7 V2 F7 K3 33.59(9) 6_565 5_665
F7 V2 F7 K4 131.42(4) 6_565 .
F7 V2 F8 K3 -135.57(5) . .
F7 V2 F8 K3 -44.43(5) 6_565 5_665
F7 V2 F8 K3 135.57(5) 6_565 .
F7 V2 F8 K3 44.43(5) . 5_665
F7 V2 F8 K4 134.43(5) . 5_665
F7 V2 F8 K4 45.57(5) 6_565 5_665
F7 V2 F8 K4 -134.43(5) 6_565 .
F7 V2 F8 K4 -45.57(5) . .
F7 V2 O2 K2 -11.20(9) 6_565 5_666
F7 V2 O2 K2 -99.97(7) . 5_666
F7 V2 O2 K2 11.20(9) . 2_656
F7 V2 O2 K2 99.97(7) 6_565 2_656
F7 V2 O2 K3 -135.61(5) 6_565 5_666
F7 V2 O2 K3 135.61(5) . 5_666
F7 K2 F1 V1 -155.69(6) 2_656 .
F7 K2 F1 K1 -54.72(5) 2_656 .
F7 K2 F1 K3 67.59(7) 2_656 .
F7 K2 F4 V1 -33.29(14) 2_656 .
F7 K2 F4 K1 -139.38(9) 2_656 7_566
F7 K2 F4 K2 124.34(9) 2_656 2_556
F7 K2 F5 V1 -63.55(4) 2_656 7_566
F7 K2 F5 V1 116.45(4) 2_656 .
F7 K2 F5 K1 -152.37(4) 2_656 7_566
F7 K2 F5 K1 27.63(4) 2_656 .
F7 K3 F1 V1 26.41(9) 2_655 .
F7 K3 F1 V1 20.27(15) 5_665 .
F7 K3 F1 K1 -90.96(6) 2_655 .
F7 K3 F1 K1 -97.10(9) 5_665 .
F7 K3 F1 K2 147.29(8) 5_665 .
F7 K3 F1 K2 153.43(6) 2_655 .
F7 K3 F6 V2 -44.13(7) 5_665 .
F7 K3 F6 V2 -91.72(7) 2_655 .
F7 K3 F6 K1 152.42(5) 5_665 .
F7 K3 F6 K1 104.83(6) 2_655 .
F7 K3 F6 K4 58.99(5) 5_665 .
F7 K3 F6 K4 11.39(5) 2_655 .
F7 K3 F8 V2 34.05(4) 5_665 5_665
F7 K3 F8 V2 145.95(4) 2_655 .
F7 K3 F8 V2 -34.05(4) 2_655 5_665
F7 K3 F8 V2 -145.95(4) 5_665 .
F7 K3 F8 K4 55.95(4) 2_655 .
F7 K3 F8 K4 124.05(4) 5_665 .
F7 K3 F8 K4 -124.05(4) 2_655 5_665
F7 K3 F8 K4 -55.95(4) 5_665 5_665
F7 K4 F2 V1 -104.63(9) . .
F7 K4 F2 V1 6.68(9) 2_655 .
F7 K4 F2 K1 117.14(5) 2_655 .
F7 K4 F2 K1 5.83(7) . .
F7 K4 F2 K2 -145.18(8) 2_655 7_566
F7 K4 F2 K2 103.51(8) . 7_566
F7 K4 F6 V2 90.92(7) 2_655 .
F7 K4 F6 V2 -25.64(5) . .
F7 K4 F6 K1 -126.44(5) 2_655 .
F7 K4 F6 K1 117.00(6) . .
F7 K4 F6 K3 -11.55(5) 2_655 .
F7 K4 F6 K3 -128.11(7) . .
F7 K4 F7 V2 -42.38(4) 2_655 .
F7 K4 F7 K2 -158.85(7) 2_655 2_656
F7 K4 F7 K3 60.81(3) 2_655 5_665
F7 K4 F8 V2 -144.92(4) . 5_665
F7 K4 F8 V2 35.08(4) 2_655 5_665
F7 K4 F8 V2 -144.92(4) 2_655 .
F7 K4 F8 V2 35.08(4) . .
F7 K4 F8 K3 123.53(4) . .
F7 K4 F8 K3 -56.47(4) 2_655 .
F7 K4 F8 K3 123.53(4) 2_655 5_665
F7 K4 F8 K3 -56.47(4) . 5_665
F8 V2 K3 Br1A 180.0 . .
F8 V2 K3 Br1B 0.0 . .
F8 V2 K3 V2 0.0 . 5_665
F8 V2 K3 F1 116.63(4) . 6_565
F8 V2 K3 F1 -116.63(4) . .
F8 V2 K3 F6 111.15(7) . 6_565
F8 V2 K3 F6 -111.15(7) . .
F8 V2 K3 F7 -26.60(3) . 2_655
F8 V2 K3 F7 26.60(3) . 5_665
F8 V2 K3 O2 180.0 . 5_666
F8 V2 K4 V2 0.0 . 5_665
F8 V2 K4 K1 140.308(17) . .
F8 V2 K4 F2 116.28(4) . .
F8 V2 K4 F2 -100.81(4) . 2_655
F8 V2 K4 F3 21.53(8) . 7_565
F8 V2 K4 F3 -169.47(4) . 8_565
F8 V2 K4 F6 113.23(7) . .
F8 V2 K4 F6 -27.25(3) . 2_655
F8 V2 K4 F7 -111.93(7) . .
F8 V2 K4 F7 27.63(3) . 2_655
F8 V2 F6 K1 -153.36(12) . .
F8 V2 F6 K3 51.04(4) . .
F8 V2 F6 K4 -48.94(4) . .
F8 V2 F7 K2 166.39(6) . 2_656
F8 V2 F7 K3 -48.21(4) . 5_665
F8 V2 F7 K4 49.62(4) . .
F8 K3 F1 V1 76.16(9) . .
F8 K3 F1 K1 -41.21(7) . .
F8 K3 F1 K2 -156.82(5) . .
F8 K3 F6 V2 -42.91(5) . .
F8 K3 F6 K1 153.63(7) . .
F8 K3 F6 K4 60.20(3) . .
F8 K4 F2 V1 -40.23(10) . .
F8 K4 F2 K1 70.23(4) . .
F8 K4 F2 K2 167.90(5) . 7_566
F8 K4 F6 V2 41.64(4) . .
F8 K4 F6 K1 -175.72(5) . .
F8 K4 F6 K3 -60.83(3) . .
F8 K4 F7 V2 -42.38(4) . .
F8 K4 F7 K2 -158.85(7) . 2_656
F8 K4 F7 K3 60.81(3) . 5_665
O1 V1 K2 Br1A -7.55(10) . 5_566
O1 V1 K2 V1 -178.16(10) . 7_566
O1 V1 K2 F1 68.37(11) . .
O1 V1 K2 F2 -150.11(10) . 7_566
O1 V1 K2 F3 153.63(10) . 7_566
O1 V1 K2 F4 -63.34(12) . .
O1 V1 K2 F4 -79.96(10) . 2_556
O1 V1 K2 F5 -178.16(10) . .
O1 V1 K2 F7 98.10(10) . 2_656
O1 V1 K2 O1 -177.76(16) . 1_556
O1 V1 K2 O2 59.56(11) . 5_666
O1 V1 F1 K1 127.80(8) . .
O1 V1 F1 K2 -131.86(8) . .
O1 V1 F1 K3 4.33(11) . .
O1 V1 F2 K1 -132.69(9) . .
O1 V1 F2 K2 129.36(8) . 7_566
O1 V1 F2 K4 -30.03(11) . .
O1 V1 F3 K1 127.55(8) . 7_566
O1 V1 F3 K2 -129.70(9) . 7_566
O1 V1 F3 K4 26.06(14) . 7_565
O1 V1 F4 K1 -130.06(9) . 7_566
O1 V1 F4 K2 -6.46(16) . 2_556
O1 V1 F4 K2 134.53(9) . .
O1 K2 F1 V1 -113.93(9) 1_556 .
O1 K2 F1 K1 -12.95(11) 1_556 .
O1 K2 F1 K3 109.36(10) 1_556 .
O1 K2 F4 V1 112.91(10) 1_556 .
O1 K2 F4 K1 6.83(11) 1_556 7_566
O1 K2 F4 K2 -89.46(11) 1_556 2_556
O1 K2 F5 V1 -179.77(4) 1_556 .
O1 K2 F5 V1 0.23(4) 1_556 7_566
O1 K2 F5 K1 91.41(4) 1_556 .
O1 K2 F5 K1 -88.59(4) 1_556 7_566
O2 V2 K3 Br1A 0.0 . .
O2 V2 K3 Br1B 180.0 . .
O2 V2 K3 V2 180.0 . 5_665
O2 V2 K3 F1 63.37(4) . .
O2 V2 K3 F1 -63.37(4) . 6_565
O2 V2 K3 F6 -68.85(7) . 6_565
O2 V2 K3 F6 68.85(7) . .
O2 V2 K3 F7 153.40(3) . 2_655
O2 V2 K3 F7 -153.40(3) . 5_665
O2 V2 K3 F8 180.0 . .
O2 V2 K3 O2 0.0 . 5_666
O2 V2 K4 V2 179.50(14) . 5_665
O2 V2 K4 K1 -40.19(14) . .
O2 V2 K4 F2 78.68(14) . 2_655
O2 V2 K4 F2 -64.22(14) . .
O2 V2 K4 F3 10.03(14) . 8_565
O2 V2 K4 F3 -158.98(15) . 7_565
O2 V2 K4 F6 -67.27(15) . .
O2 V2 K4 F6 152.25(14) . 2_655
O2 V2 K4 F7 -152.88(14) . 2_655
O2 V2 K4 F7 67.56(15) . .
O2 V2 K4 F8 179.50(14) . .
O2 V2 F6 K1 26.35(15) . .
O2 V2 F6 K3 -129.26(9) . .
O2 V2 F6 K4 130.76(9) . .
O2 V2 F7 K2 -13.90(10) . 2_656
O2 V2 F7 K3 131.50(9) . 5_665
O2 V2 F7 K4 -130.67(9) . .
O2 K2 F1 V1 169.69(9) 5_666 .
O2 K2 F1 K1 -89.34(7) 5_666 .
O2 K2 F1 K3 32.97(7) 5_666 .
O2 K2 F4 V1 -59.93(8) 5_666 .
O2 K2 F4 K1 -166.01(5) 5_666 7_566
O2 K2 F4 K2 97.71(6) 5_666 2_556
O2 K2 F5 V1 -117.93(5) 5_666 7_566
O2 K2 F5 V1 62.07(5) 5_666 .
O2 K2 F5 K1 -26.75(5) 5_666 .
O2 K2 F5 K1 153.25(5) 5_666 7_566
O2 K3 F1 V1 -160.96(11) 5_666 .
O2 K3 F1 K1 81.67(8) 5_666 .
O2 K3 F1 K2 -33.94(8) 5_666 .
O2 K3 F6 V2 109.53(7) 5_666 .
O2 K3 F6 K1 -53.93(6) 5_666 .
O2 K3 F6 K4 -147.36(5) 5_666 .
O2 K3 F8 V2 180.0 5_666 5_665
O2 K3 F8 V2 0.0 5_666 .
O2 K3 F8 K4 90.00(1) 5_666 5_665
O2 K3 F8 K4 -90.00(1) 5_666 .
